data_7114561
loop_
_publ_author_name
'Xu, Xingling'
'MacLean, Elizabeth J.'
'Teat, Simon J.'
'Nieuwenhuyzen, Mark'
'Chambers, Mark'
'James, Stuart L.'

_publ_section_title
;
 Labile coodination dendrimersElectronic supplementary information (ESI)
 available: ESMS spectrum of 1 and dendron NMR data. See
 http://www.rsc.org/suppdata/cc/b1/b107658m/
;
_journal_issue 1
_journal_name_full 'Chemical Communications'
_journal_page_first 78
_journal_paper_doi 10.1039/b107658m
_journal_year 2002
_chemical_formula_sum 'C219.45 H213.05 Ag6 F15.3 O19.7 P12 S3.45 Sb2.55'
_chemical_formula_weight 4896.18
_chemical_name_systematic
;
?
;
_space_group_IT_number 14
_symmetry_cell_setting monoclinic
_symmetry_space_group_name_Hall '-P 2yn'
_symmetry_space_group_name_H-M 'P 1 21/n 1'
_atom_sites_solution_hydrogens geom
_atom_sites_solution_primary direct
_atom_sites_solution_secondary difmap
_audit_creation_method SHELXL-97
_cell_angle_alpha 90.00
_cell_angle_beta 110.566(2)
_cell_angle_gamma 90.00
_cell_formula_units_Z 4
_cell_length_a 27.4440(12)
_cell_length_b 25.3852(11)
_cell_length_c 34.8363(15)
_cell_measurement_reflns_used 14728
_cell_measurement_temperature 150(2)
_cell_measurement_theta_max 23.38
_cell_measurement_theta_min 2.28
_cell_volume 22722.7(17)
_computing_cell_refinement 'BRUKER AXS SAINT v6.02a'
_computing_data_collection 'Bruker AXS SMART v5.054'
_computing_data_reduction 'Bruker AXS SAINT v6.02a'
_computing_molecular_graphics 'Bruker AXS SHELXTL'
_computing_publication_material 'SHELXTL and local programs'
_computing_structure_refinement 'Bruker AXS SHELXTL'
_computing_structure_solution 'Bruker AXS SHELXTL'
_diffrn_ambient_temperature 150(2)
_diffrn_measured_fraction_theta_full 0.992
_diffrn_measured_fraction_theta_max 0.992
_diffrn_measurement_device_type 'Bruker AXS SMART CCD diffractometer'
_diffrn_measurement_method '\w rotation with narrow frames'
_diffrn_radiation_monochromator 'Silicon 111'
_diffrn_radiation_source 'Daresbury SRS Station 9.8'
_diffrn_radiation_type Synchrotron
_diffrn_radiation_wavelength 0.6923
_diffrn_reflns_av_R_equivalents 0.0777
_diffrn_reflns_av_sigmaI/netI 0.0905
_diffrn_reflns_limit_h_max 18
_diffrn_reflns_limit_h_min -25
_diffrn_reflns_limit_k_max 23
_diffrn_reflns_limit_k_min -23
_diffrn_reflns_limit_l_max 32
_diffrn_reflns_limit_l_min -32
_diffrn_reflns_number 53647
_diffrn_reflns_theta_full 19.00
_diffrn_reflns_theta_max 19.00
_diffrn_reflns_theta_min 1.78
_diffrn_standards_decay_% 15
_diffrn_standards_number 0
_exptl_absorpt_coefficient_mu 0.991
_exptl_absorpt_correction_T_max 0.93
_exptl_absorpt_correction_T_min 0.55
_exptl_absorpt_correction_type multi-scan
_exptl_crystal_colour colourless
_exptl_crystal_density_diffrn 1.431
_exptl_crystal_density_method 'not measured'
_exptl_crystal_description lath
_exptl_crystal_F_000 9889
_exptl_crystal_size_max 0.62
_exptl_crystal_size_mid 0.20
_exptl_crystal_size_min 0.06
_refine_diff_density_max 3.085
_refine_diff_density_min -1.022
_refine_diff_density_rms 0.224
_refine_ls_extinction_method none
_refine_ls_goodness_of_fit_ref 1.316
_refine_ls_hydrogen_treatment mixed
_refine_ls_matrix_type full
_refine_ls_number_parameters 1209
_refine_ls_number_reflns 19626
_refine_ls_number_restraints 1353
_refine_ls_restrained_S_all 1.565
_refine_ls_R_factor_all 0.1827
_refine_ls_R_factor_gt 0.1305
_refine_ls_shift/su_max 6.203
_refine_ls_shift/su_mean 0.147
_refine_ls_structure_factor_coef Fsqd
_refine_ls_weighting_details 'calc w=1/[\s^2^(Fo^2^)+(0.2000P)^2^+0.0000P] where P=(Fo^2^+2Fc^2^)/3'
_refine_ls_weighting_scheme calc
_refine_ls_wR_factor_gt 0.3440
_refine_ls_wR_factor_ref 0.3867
_reflns_number_gt 11319
_reflns_number_total 19626
_reflns_threshold_expression >2sigma(I)
_cod_data_source_file b107658m.txt
_cod_data_source_block dart52
_cod_original_sg_symbol_H-M P2(1)/n
_cod_original_formula_sum 'C219.45 H213.05 Ag6 F15.30 O19.70 P12 S3.45 Sb2.55'
_cod_database_code 7114561

loop_
_symmetry_equiv_pos_as_xyz
'x, y, z'
'-x+1/2, y+1/2, -z+1/2'
'-x, -y, -z'
'x-1/2, -y-1/2, z-1/2'

loop_
_atom_site_label
_atom_site_type_symbol
_atom_site_fract_x
_atom_site_fract_y
_atom_site_fract_z
_atom_site_U_iso_or_equiv
_atom_site_adp_type
_atom_site_occupancy
_atom_site_symmetry_multiplicity
_atom_site_calc_flag
_atom_site_refinement_flags
_atom_site_disorder_assembly
_atom_site_disorder_group
Ag1 Ag 0.31694(8) 0.23836(9) 0.08729(6) 0.0708(7) Uani 1 1 d . . .
Ag2 Ag 0.49682(10) 0.39844(8) 0.11272(6) 0.0748(7) Uani 1 1 d . . .
Ag3 Ag 0.41310(7) 0.14557(9) 0.26474(7) 0.0750(7) Uani 1 1 d . B .
Ag4 Ag 0.59222(8) 0.30528(9) 0.28665(7) 0.0803(8) Uani 1 1 d . . .
Ag5 Ag 0.53957(9) 0.14788(11) 0.14421(6) 0.0888(9) Uani 1 1 d . A .
Ag6 Ag 0.35982(8) 0.38007(10) 0.23025(7) 0.0841(8) Uani 1 1 d . . .
C101 C 0.4552(9) 0.2617(9) 0.1036(6) 0.056(6) Uani 1 1 d U . .
H10A H 0.4249 0.2464 0.1082 0.084 Uiso 1 1 calc R . .
H10B H 0.4577 0.2992 0.1106 0.084 Uiso 1 1 calc R . .
H10C H 0.4869 0.2436 0.1208 0.084 Uiso 1 1 calc R . .
C102 C 0.4491(8) 0.2553(9) 0.0581(7) 0.048(4) Uani 1 1 d U . .
C103 C 0.4000(8) 0.2854(9) 0.0300(7) 0.050(5) Uani 1 1 d U . .
H10D H 0.4007 0.2846 0.0018 0.060 Uiso 1 1 calc R . .
H10E H 0.4039 0.3227 0.0389 0.060 Uiso 1 1 calc R . .
C104 C 0.4965(9) 0.2815(9) 0.0505(7) 0.050(5) Uani 1 1 d U . .
H10F H 0.4944 0.2716 0.0224 0.060 Uiso 1 1 calc R . .
H10G H 0.5284 0.2649 0.0696 0.060 Uiso 1 1 calc R . .
C105 C 0.4449(8) 0.1979(9) 0.0463(7) 0.049(5) Uani 1 1 d U . .
H10H H 0.4370 0.1962 0.0163 0.059 Uiso 1 1 calc R . .
H10I H 0.4144 0.1833 0.0516 0.059 Uiso 1 1 calc R . .
P111 P 0.3355(2) 0.2637(3) 0.02738(19) 0.0509(17) Uani 1 1 d . . .
P112 P 0.5061(3) 0.3526(3) 0.0551(2) 0.0548(18) Uani 1 1 d . . .
P113 P 0.5001(2) 0.1535(3) 0.0705(2) 0.0535(18) Uani 1 1 d . . .
C106 C 0.3186(7) 0.2113(6) -0.0112(5) 0.062(6) Uiso 1 1 d GU . .
C107 C 0.3086(7) 0.1609(7) -0.0004(4) 0.070(6) Uiso 1 1 d GU . .
H107 H 0.3120 0.1534 0.0272 0.084 Uiso 1 1 calc R . .
C108 C 0.2935(7) 0.1214(5) -0.0299(6) 0.088(7) Uiso 1 1 d GU . .
H108 H 0.2866 0.0869 -0.0225 0.106 Uiso 1 1 calc R . .
C109 C 0.2884(7) 0.1324(7) -0.0702(5) 0.095(7) Uiso 1 1 d GU . .
H109 H 0.2781 0.1054 -0.0903 0.114 Uiso 1 1 calc R . .
C110 C 0.2985(7) 0.1828(8) -0.0810(4) 0.089(7) Uiso 1 1 d GU . .
H110 H 0.2951 0.1903 -0.1085 0.107 Uiso 1 1 calc R . .
C111 C 0.3136(7) 0.2223(6) -0.0515(6) 0.077(6) Uiso 1 1 d GU . .
H111 H 0.3205 0.2568 -0.0589 0.093 Uiso 1 1 calc R . .
C112 C 0.2929(6) 0.3168(7) -0.0012(5) 0.070(6) Uiso 1 1 d GU . .
C113 C 0.2402(7) 0.3109(6) -0.0082(6) 0.073(6) Uiso 1 1 d GU . .
H113 H 0.2280 0.2801 0.0011 0.088 Uiso 1 1 calc R . .
C114 C 0.2052(5) 0.3500(8) -0.0287(6) 0.089(7) Uiso 1 1 d GU . .
H114 H 0.1692 0.3459 -0.0334 0.107 Uiso 1 1 calc R . .
C115 C 0.2231(7) 0.3950(7) -0.0423(6) 0.101(7) Uiso 1 1 d GU . .
H115 H 0.1992 0.4217 -0.0563 0.122 Uiso 1 1 calc R . .
C116 C 0.2758(8) 0.4009(6) -0.0353(6) 0.103(7) Uiso 1 1 d GU . .
H116 H 0.2880 0.4317 -0.0446 0.124 Uiso 1 1 calc R . .
C117 C 0.3108(5) 0.3618(8) -0.0148(6) 0.086(7) Uiso 1 1 d GU . .
H117 H 0.3468 0.3659 -0.0101 0.103 Uiso 1 1 calc R . .
C118 C 0.4647(6) 0.3816(6) 0.0048(4) 0.065(6) Uiso 1 1 d GU . .
C119 C 0.4605(6) 0.3643(5) -0.0341(5) 0.077(6) Uiso 1 1 d GU . .
H119 H 0.4798 0.3345 -0.0371 0.092 Uiso 1 1 calc R . .
C120 C 0.4281(7) 0.3906(6) -0.0686(4) 0.083(7) Uiso 1 1 d GU . .
H120 H 0.4253 0.3788 -0.0952 0.099 Uiso 1 1 calc R . .
C121 C 0.3999(6) 0.4343(6) -0.0643(5) 0.082(7) Uiso 1 1 d GU . .
H121 H 0.3778 0.4522 -0.0879 0.098 Uiso 1 1 calc R . .
C122 C 0.4041(7) 0.4516(6) -0.0254(5) 0.088(7) Uiso 1 1 d GU . .
H122 H 0.3848 0.4814 -0.0224 0.105 Uiso 1 1 calc R . .
C123 C 0.4365(7) 0.4253(7) 0.0091(4) 0.075(6) Uiso 1 1 d GU . .
H123 H 0.4394 0.4371 0.0357 0.090 Uiso 1 1 calc R . .
C124 C 0.5703(5) 0.3607(7) 0.0525(5) 0.063(6) Uiso 1 1 d GU . .
C125 C 0.5942(7) 0.3223(6) 0.0369(6) 0.079(6) Uiso 1 1 d GU . .
H125 H 0.5763 0.2906 0.0260 0.095 Uiso 1 1 calc R . .
C126 C 0.6445(7) 0.3302(6) 0.0371(6) 0.090(7) Uiso 1 1 d GU . .
H126 H 0.6608 0.3039 0.0265 0.108 Uiso 1 1 calc R . .
C127 C 0.6708(5) 0.3766(7) 0.0531(6) 0.080(7) Uiso 1 1 d GU . .
H127 H 0.7051 0.3820 0.0532 0.096 Uiso 1 1 calc R . .
C128 C 0.6468(6) 0.4150(6) 0.0687(5) 0.070(6) Uiso 1 1 d GU . .
H128 H 0.6648 0.4467 0.0796 0.084 Uiso 1 1 calc R . .
C129 C 0.5966(6) 0.4071(6) 0.0684(5) 0.066(6) Uiso 1 1 d GU . .
H129 H 0.5802 0.4334 0.0791 0.079 Uiso 1 1 calc R . .
C130 C 0.5473(7) 0.1640(8) 0.0457(6) 0.077(7) Uiso 1 1 d GU . .
C131 C 0.5351(6) 0.1586(8) 0.0037(6) 0.093(7) Uiso 1 1 d GU . .
H131 H 0.5008 0.1490 -0.0133 0.112 Uiso 1 1 calc R . .
C132 C 0.5729(9) 0.1674(9) -0.0136(5) 0.112(8) Uiso 1 1 d GU . .
H132 H 0.5646 0.1637 -0.0423 0.135 Uiso 1 1 calc R . .
C133 C 0.6231(8) 0.1815(9) 0.0112(7) 0.119(8) Uiso 1 1 d GU . .
H133 H 0.6490 0.1875 -0.0006 0.143 Uiso 1 1 calc R . .
C134 C 0.6353(6) 0.1868(9) 0.0532(7) 0.119(8) Uiso 1 1 d GU . .
H134 H 0.6696 0.1965 0.0702 0.143 Uiso 1 1 calc R . .
C135 C 0.5974(8) 0.1781(8) 0.0705(5) 0.102(8) Uiso 1 1 d GU . .
H135 H 0.6058 0.1817 0.0993 0.122 Uiso 1 1 calc R . .
C136 C 0.4741(10) 0.0890(8) 0.0498(8) 0.107(8) Uiso 1 1 d GU . .
C137 C 0.5052(8) 0.0452(12) 0.0653(7) 0.138(9) Uiso 1 1 d GU . .
H137 H 0.5390 0.0495 0.0853 0.165 Uiso 1 1 calc R . .
C138 C 0.4867(11) -0.0049(9) 0.0516(9) 0.150(10) Uiso 1 1 d GU . .
H138 H 0.5079 -0.0349 0.0622 0.180 Uiso 1 1 calc R . .
C139 C 0.4373(12) -0.0112(8) 0.0224(9) 0.152(10) Uiso 1 1 d GU . .
H139 H 0.4247 -0.0454 0.0130 0.182 Uiso 1 1 calc R . .
C140 C 0.4063(8) 0.0327(12) 0.0069(7) 0.154(10) Uiso 1 1 d GU . .
H140 H 0.3724 0.0284 -0.0130 0.184 Uiso 1 1 calc R . .
C141 C 0.4247(9) 0.0828(9) 0.0206(7) 0.138(9) Uiso 1 1 d GU . .
H141 H 0.4035 0.1127 0.0100 0.165 Uiso 1 1 calc R . .
C201 C 0.5291(9) 0.1808(10) 0.2402(7) 0.063(6) Uani 1 1 d U . .
H20A H 0.4977 0.1850 0.2473 0.095 Uiso 1 1 calc R . .
H20B H 0.5194 0.1668 0.2123 0.095 Uiso 1 1 calc R . .
H20C H 0.5460 0.2151 0.2417 0.095 Uiso 1 1 calc R . .
C202 C 0.5664(9) 0.1429(10) 0.2702(7) 0.057(4) Uani 1 1 d U A .
C203 C 0.6133(8) 0.1348(10) 0.2554(7) 0.055(5) Uani 1 1 d U A .
H20D H 0.6382 0.1108 0.2751 0.066 Uiso 1 1 calc R . .
H20E H 0.6310 0.1693 0.2577 0.066 Uiso 1 1 calc R . .
C204 C 0.5387(8) 0.0886(9) 0.2698(7) 0.054(5) Uani 1 1 d U A .
H20F H 0.5657 0.0635 0.2862 0.065 Uiso 1 1 calc R . .
H20G H 0.5263 0.0756 0.2412 0.065 Uiso 1 1 calc R . .
C205 C 0.5844(8) 0.1632(9) 0.3128(6) 0.061(6) Uani 1 1 d U . .
H20H H 0.6062 0.1356 0.3308 0.074 Uiso 1 1 calc R E .
H20I H 0.5533 0.1675 0.3207 0.074 Uiso 1 1 calc R . .
P211 P 0.6031(3) 0.1094(3) 0.2042(2) 0.0597(19) Uani 1 1 d . . .
P212 P 0.4851(2) 0.0840(3) 0.2879(2) 0.0611(19) Uani 1 1 d D . .
P213 P 0.6216(2) 0.2258(3) 0.32509(19) 0.0522(17) Uani 1 1 d . . .
C206 C 0.6673(12) 0.1186(18) 0.2031(14) 0.093(8) Uiso 0.40 1 d PGU A 1
C207 C 0.7095(11) 0.138(2) 0.2352(11) 0.095(8) Uiso 0.40 1 d PGU A 1
H207 H 0.7057 0.1477 0.2604 0.113 Uiso 0.40 1 calc PR A 1
C208 C 0.7574(12) 0.144(2) 0.2304(13) 0.109(8) Uiso 0.40 1 d PGU A 1
H208 H 0.7863 0.1578 0.2523 0.131 Uiso 0.40 1 calc PR A 1
C209 C 0.7631(17) 0.131(2) 0.1936(15) 0.113(8) Uiso 0.40 1 d PGU A 1
H209 H 0.7958 0.1348 0.1903 0.135 Uiso 0.40 1 calc PR A 1
C210 C 0.7208(19) 0.111(2) 0.1615(13) 0.111(9) Uiso 0.40 1 d PGU A 1
H210 H 0.7247 0.1015 0.1363 0.133 Uiso 0.40 1 calc PR A 1
C211 C 0.6729(16) 0.1049(18) 0.1663(13) 0.100(8) Uiso 0.40 1 d PGU A 1
H211 H 0.6441 0.0914 0.1444 0.120 Uiso 0.40 1 calc PR A 1
C20A C 0.6685(10) 0.1147(14) 0.2004(11) 0.092(7) Uiso 0.60 1 d PGU A 2
C20B C 0.7051(12) 0.0749(11) 0.2054(11) 0.103(8) Uiso 0.60 1 d PGU A 2
H20J H 0.6963 0.0395 0.2091 0.123 Uiso 0.60 1 calc PR A 2
C20C C 0.7543(11) 0.0869(12) 0.2051(12) 0.112(8) Uiso 0.60 1 d PGU A 2
H20K H 0.7793 0.0597 0.2085 0.134 Uiso 0.60 1 calc PR A 2
C20D C 0.7671(11) 0.1387(13) 0.1997(12) 0.114(8) Uiso 0.60 1 d PGU A 2
H20L H 0.8007 0.1470 0.1995 0.137 Uiso 0.60 1 calc PR A 2
C20E C 0.7306(15) 0.1785(10) 0.1947(12) 0.112(8) Uiso 0.60 1 d PGU A 2
H20M H 0.7393 0.2139 0.1911 0.135 Uiso 0.60 1 calc PR A 2
C20F C 0.6813(13) 0.1665(12) 0.1951(11) 0.100(8) Uiso 0.60 1 d PGU A 2
H20N H 0.6563 0.1937 0.1917 0.120 Uiso 0.60 1 calc PR A 2
C212 C 0.5924(9) 0.0386(6) 0.2039(7) 0.094(7) Uiso 1 1 d GU A .
C213 C 0.6238(7) 0.0073(8) 0.2358(6) 0.097(7) Uiso 1 1 d GU . .
H213 H 0.6520 0.0225 0.2572 0.116 Uiso 1 1 calc R A .
C214 C 0.6138(8) -0.0464(8) 0.2362(6) 0.109(8) Uiso 1 1 d GU A .
H214 H 0.6352 -0.0678 0.2580 0.130 Uiso 1 1 calc R . .
C215 C 0.5724(9) -0.0687(7) 0.2048(7) 0.124(9) Uiso 1 1 d GU . .
H215 H 0.5656 -0.1053 0.2051 0.149 Uiso 1 1 calc R A .
C216 C 0.5411(8) -0.0374(10) 0.1730(6) 0.134(9) Uiso 1 1 d GU A .
H216 H 0.5129 -0.0526 0.1515 0.160 Uiso 1 1 calc R . .
C217 C 0.5511(8) 0.0162(9) 0.1725(6) 0.120(8) Uiso 1 1 d GU . .
H217 H 0.5297 0.0376 0.1507 0.144 Uiso 1 1 calc R A .
C218 C 0.4661(19) 0.0150(8) 0.2782(15) 0.106(8) Uiso 0.50 1 d PGDU B 1
C219 C 0.4187(17) -0.0009(13) 0.2805(15) 0.109(8) Uiso 0.50 1 d PGU B 1
H219 H 0.3969 0.0240 0.2869 0.130 Uiso 0.50 1 calc PR B 1
C220 C 0.4032(14) -0.0532(16) 0.2732(14) 0.114(9) Uiso 0.50 1 d PGU B 1
H220 H 0.3708 -0.0641 0.2748 0.137 Uiso 0.50 1 calc PR B 1
C221 C 0.4351(19) -0.0897(8) 0.2638(15) 0.116(9) Uiso 0.50 1 d PGU B 1
H221 H 0.4245 -0.1254 0.2588 0.139 Uiso 0.50 1 calc PR B 1
C222 C 0.4825(17) -0.0738(13) 0.2615(14) 0.116(11) Uiso 0.50 1 d PGU B 1
H222 H 0.5043 -0.0987 0.2551 0.139 Uiso 0.50 1 calc PR B 1
C223 C 0.4980(14) -0.0215(15) 0.2687(15) 0.110(9) Uiso 0.50 1 d PGU B 1
H223 H 0.5304 -0.0106 0.2672 0.132 Uiso 0.50 1 calc PR B 1
C21A C 0.4569(17) 0.0187(9) 0.2744(16) 0.107(8) Uiso 0.50 1 d PGDU B 2
C21B C 0.4478(17) 0.0007(15) 0.2347(14) 0.112(9) Uiso 0.50 1 d PGU B 2
H21B H 0.4574 0.0218 0.2160 0.134 Uiso 0.50 1 calc PR B 2
C21C C 0.4246(18) -0.0481(17) 0.2225(11) 0.118(10) Uiso 0.50 1 d PGU B 2
H21C H 0.4184 -0.0603 0.1954 0.142 Uiso 0.50 1 calc PR B 2
C21D C 0.4105(16) -0.0789(10) 0.2499(15) 0.116(9) Uiso 0.50 1 d PGU B 2
H21D H 0.3946 -0.1123 0.2415 0.139 Uiso 0.50 1 calc PR B 2
C21E C 0.4196(17) -0.0610(14) 0.2895(14) 0.116(9) Uiso 0.50 1 d PGU B 2
H21E H 0.4099 -0.0821 0.3082 0.139 Uiso 0.50 1 calc PR B 2
C21F C 0.4428(18) -0.0122(16) 0.3017(11) 0.110(8) Uiso 0.50 1 d PGU B 2
C224 C 0.512(2) 0.082(3) 0.3437(5) 0.075(7) Uiso 0.40 1 d PGDU B 1
C225 C 0.552(2) 0.045(2) 0.3605(12) 0.078(7) Uiso 0.40 1 d PGU B 1
H225 H 0.5666 0.0271 0.3433 0.093 Uiso 0.40 1 calc PR B 1
C226 C 0.571(2) 0.036(2) 0.4025(14) 0.079(8) Uiso 0.40 1 d PGU B 1
H226 H 0.5978 0.0113 0.4139 0.094 Uiso 0.40 1 calc PR B 1
C227 C 0.5495(18) 0.0631(19) 0.4276(5) 0.079(8) Uiso 0.40 1 d PGU B 1
H227 H 0.5622 0.0566 0.4563 0.094 Uiso 0.40 1 calc PR B 1
C228 C 0.5098(19) 0.099(2) 0.4108(12) 0.080(7) Uiso 0.40 1 d PGU B 1
H228 H 0.4954 0.1178 0.4280 0.096 Uiso 0.40 1 calc PR B 1
C229 C 0.4913(17) 0.109(2) 0.3688(13) 0.076(7) Uiso 0.40 1 d PGU B 1
H229 H 0.4641 0.1336 0.3574 0.091 Uiso 0.40 1 calc PR B 1
C22A C 0.5125(15) 0.0820(18) 0.3439(4) 0.074(6) Uiso 0.60 1 d PGDU B 2
C22B C 0.4913(12) 0.1175(16) 0.3641(9) 0.077(6) Uiso 0.60 1 d PGU B 2
H22B H 0.4628 0.1390 0.3489 0.092 Uiso 0.60 1 calc PR B 2
C22C C 0.5119(13) 0.1214(13) 0.4066(10) 0.081(7) Uiso 0.60 1 d PGU B 2
H22C H 0.4975 0.1457 0.4204 0.097 Uiso 0.60 1 calc PR B 2
C22D C 0.5537(12) 0.0899(13) 0.4288(4) 0.080(8) Uiso 0.60 1 d PGU B 2
H22D H 0.5678 0.0926 0.4579 0.095 Uiso 0.60 1 calc PR B 2
C22E C 0.5749(13) 0.0544(13) 0.4086(9) 0.079(7) Uiso 0.60 1 d PGU B 2
H22E H 0.6034 0.0328 0.4238 0.095 Uiso 0.60 1 calc PR B 2
C22F C 0.5542(16) 0.0504(16) 0.3661(9) 0.078(6) Uiso 0.60 1 d PGU B 2
H22F H 0.5687 0.0262 0.3523 0.093 Uiso 0.60 1 calc PR B 2
C230 C 0.6253(7) 0.2402(7) 0.3780(4) 0.069(6) Uiso 1 1 d GU . .
C231 C 0.6636(6) 0.2754(7) 0.4003(5) 0.069(6) Uiso 1 1 d GU E .
H231 H 0.6888 0.2876 0.3894 0.083 Uiso 1 1 calc R . .
C232 C 0.6651(6) 0.2927(7) 0.4386(5) 0.079(7) Uiso 1 1 d GU E .
H232 H 0.6913 0.3167 0.4538 0.095 Uiso 1 1 calc R . .
C233 C 0.6283(7) 0.2748(7) 0.4545(4) 0.097(7) Uiso 1 1 d GU E .
H233 H 0.6293 0.2867 0.4807 0.116 Uiso 1 1 calc R . .
C234 C 0.5899(7) 0.2397(8) 0.4322(5) 0.098(7) Uiso 1 1 d GU E .
H234 H 0.5648 0.2275 0.4432 0.118 Uiso 1 1 calc R . .
C235 C 0.5885(6) 0.2224(7) 0.3940(5) 0.089(7) Uiso 1 1 d GU E .
H235 H 0.5623 0.1983 0.3788 0.107 Uiso 1 1 calc R . .
C236 C 0.6893(5) 0.2102(7) 0.3326(5) 0.065(6) Uiso 1 1 d GU . .
C237 C 0.7139(6) 0.2366(6) 0.3095(5) 0.074(6) Uiso 1 1 d GU E .
H237 H 0.6952 0.2619 0.2897 0.088 Uiso 1 1 calc R . .
C238 C 0.7657(7) 0.2261(7) 0.3154(5) 0.091(7) Uiso 1 1 d GU E .
H238 H 0.7825 0.2442 0.2996 0.109 Uiso 1 1 calc R . .
C239 C 0.7930(5) 0.1892(8) 0.3445(6) 0.090(7) Uiso 1 1 d GU E .
H239 H 0.8285 0.1820 0.3485 0.108 Uiso 1 1 calc R . .
C240 C 0.7685(6) 0.1627(7) 0.3676(5) 0.079(6) Uiso 1 1 d GU E .
H240 H 0.7872 0.1375 0.3874 0.095 Uiso 1 1 calc R . .
C241 C 0.7167(6) 0.1732(7) 0.3616(5) 0.072(6) Uiso 1 1 d GU E .
H241 H 0.6999 0.1551 0.3774 0.087 Uiso 1 1 calc R . .
C301 C 0.4922(8) 0.3807(9) 0.2152(7) 0.052(6) Uani 1 1 d U . .
H30A H 0.4542 0.3773 0.2059 0.077 Uiso 1 1 calc R . .
H30B H 0.5082 0.3554 0.2372 0.077 Uiso 1 1 calc R . .
H30C H 0.5039 0.3735 0.1922 0.077 Uiso 1 1 calc R . .
C302 C 0.5073(8) 0.4342(9) 0.2303(7) 0.047(4) Uani 1 1 d U . .
C303 C 0.4832(8) 0.4761(9) 0.1971(7) 0.049(5) Uani 1 1 d U . .
H30D H 0.4914 0.5110 0.2104 0.059 Uiso 1 1 calc R . .
H30E H 0.4449 0.4718 0.1877 0.059 Uiso 1 1 calc R . .
C304 C 0.5666(8) 0.4398(9) 0.2458(6) 0.052(5) Uani 1 1 d U . .
H30F H 0.5748 0.4772 0.2536 0.063 Uiso 1 1 calc R E .
H30G H 0.5779 0.4330 0.2222 0.063 Uiso 1 1 calc R . .
C305 C 0.4899(7) 0.4463(10) 0.2674(6) 0.056(5) Uani 1 1 d U . .
H30H H 0.5059 0.4803 0.2791 0.067 Uiso 1 1 calc R E .
H30I H 0.5058 0.4190 0.2884 0.067 Uiso 1 1 calc R . .
P311 P 0.4212(3) 0.4500(3) 0.2612(2) 0.065(2) Uani 1 1 d . C .
P312 P 0.5018(2) 0.4775(2) 0.1516(2) 0.0500(17) Uiso 1 1 d . . .
P313 P 0.6075(2) 0.3993(3) 0.2886(2) 0.0548(18) Uani 1 1 d . . .
C306 C 0.4597(7) 0.5290(7) 0.1202(5) 0.068(6) Uiso 1 1 d GU . .
C307 C 0.4650(6) 0.5392(7) 0.0826(6) 0.069(6) Uiso 1 1 d GU . .
H307 H 0.4891 0.5196 0.0744 0.083 Uiso 1 1 calc R . .
C308 C 0.4350(8) 0.5782(8) 0.0571(5) 0.091(7) Uiso 1 1 d GU . .
H308 H 0.4386 0.5853 0.0315 0.109 Uiso 1 1 calc R . .
C309 C 0.3997(8) 0.6070(7) 0.0692(6) 0.114(8) Uiso 1 1 d GU . .
H309 H 0.3792 0.6337 0.0518 0.137 Uiso 1 1 calc R . .
C310 C 0.3944(7) 0.5967(8) 0.1068(7) 0.117(8) Uiso 1 1 d GU . .
H310 H 0.3703 0.6164 0.1150 0.140 Uiso 1 1 calc R . .
C311 C 0.4244(8) 0.5577(8) 0.1322(5) 0.095(7) Uiso 1 1 d GU . .
H311 H 0.4208 0.5507 0.1579 0.114 Uiso 1 1 calc R . .
C312 C 0.5656(5) 0.5085(6) 0.1654(5) 0.055(5) Uiso 1 1 d GU . .
C313 C 0.6075(6) 0.4800(5) 0.1627(5) 0.059(6) Uiso 1 1 d GU . .
H313 H 0.6034 0.4439 0.1550 0.071 Uiso 1 1 calc R . .
C314 C 0.6556(5) 0.5043(6) 0.1712(5) 0.073(6) Uiso 1 1 d GU . .
H314 H 0.6842 0.4848 0.1693 0.088 Uiso 1 1 calc R . .
C315 C 0.6617(5) 0.5571(6) 0.1823(5) 0.075(6) Uiso 1 1 d GU . .
H315 H 0.6945 0.5737 0.1881 0.090 Uiso 1 1 calc R . .
C316 C 0.6198(6) 0.5856(5) 0.1850(5) 0.082(7) Uiso 1 1 d GU . .
H316 H 0.6240 0.6218 0.1927 0.098 Uiso 1 1 calc R . .
C317 C 0.5718(5) 0.5614(6) 0.1765(5) 0.072(6) Uiso 1 1 d GU . .
H317 H 0.5431 0.5809 0.1784 0.086 Uiso 1 1 calc R . .
C318 C 0.6736(6) 0.4130(7) 0.2913(6) 0.079(7) Uiso 1 1 d GU . .
C319 C 0.6869(7) 0.4531(7) 0.2696(6) 0.112(8) Uiso 1 1 d GU E .
H319 H 0.6608 0.4764 0.2532 0.134 Uiso 1 1 calc R . .
C320 C 0.7382(9) 0.4590(6) 0.2720(6) 0.128(9) Uiso 1 1 d GU E .
H320 H 0.7472 0.4864 0.2572 0.154 Uiso 1 1 calc R . .
C321 C 0.7763(7) 0.4249(6) 0.2961(7) 0.123(8) Uiso 1 1 d GU E .
H321 H 0.8114 0.4289 0.2977 0.148 Uiso 1 1 calc R . .
C322 C 0.7630(6) 0.3848(6) 0.3178(6) 0.108(8) Uiso 1 1 d GU E .
H322 H 0.7891 0.3615 0.3342 0.129 Uiso 1 1 calc R . .
C323 C 0.7117(7) 0.3789(7) 0.3154(5) 0.085(7) Uiso 1 1 d GU E .
H323 H 0.7027 0.3515 0.3302 0.102 Uiso 1 1 calc R . .
C324 C 0.6065(7) 0.4298(9) 0.3356(5) 0.086(7) Uiso 1 1 d GU . .
C325 C 0.5948(8) 0.3980(7) 0.3637(7) 0.097(7) Uiso 1 1 d GU E .
H325 H 0.5872 0.3618 0.3579 0.117 Uiso 1 1 calc R . .
C326 C 0.5941(9) 0.4193(10) 0.4003(6) 0.122(8) Uiso 1 1 d GU E .
H326 H 0.5860 0.3976 0.4194 0.147 Uiso 1 1 calc R . .
C327 C 0.6051(9) 0.4724(10) 0.4088(6) 0.136(9) Uiso 1 1 d GU E .
H327 H 0.6047 0.4869 0.4338 0.163 Uiso 1 1 calc R . .
C328 C 0.6169(9) 0.5042(7) 0.3807(8) 0.139(9) Uiso 1 1 d GU E .
H328 H 0.6244 0.5405 0.3865 0.167 Uiso 1 1 calc R . .
C329 C 0.6176(8) 0.4829(8) 0.3442(7) 0.114(8) Uiso 1 1 d GU E .
H329 H 0.6256 0.5046 0.3250 0.137 Uiso 1 1 calc R . .
C330 C 0.4246(11) 0.4509(11) 0.3155(7) 0.080(7) Uiso 0.75 1 d PGU C 1
C331 C 0.4689(9) 0.4662(11) 0.3477(9) 0.093(8) Uiso 0.75 1 d PGU C 1
H331 H 0.4987 0.4780 0.3424 0.112 Uiso 0.75 1 calc PR C 1
C332 C 0.4696(9) 0.4641(11) 0.3878(7) 0.098(8) Uiso 0.75 1 d PGU C 1
H332 H 0.4999 0.4746 0.4098 0.117 Uiso 0.75 1 calc PR C 1
C333 C 0.4259(11) 0.4468(11) 0.3956(7) 0.096(8) Uiso 0.75 1 d PGU C 1
H333 H 0.4264 0.4454 0.4230 0.116 Uiso 0.75 1 calc PR C 1
C334 C 0.3816(9) 0.4316(12) 0.3634(9) 0.098(8) Uiso 0.75 1 d PGU C 1
H334 H 0.3517 0.4198 0.3687 0.118 Uiso 0.75 1 calc PR C 1
C335 C 0.3809(9) 0.4336(12) 0.3233(8) 0.087(7) Uiso 0.75 1 d PGU C 1
H335 H 0.3506 0.4232 0.3013 0.104 Uiso 0.75 1 calc PR C 1
C33A C 0.434(3) 0.476(4) 0.3191(14) 0.087(8) Uiso 0.25 1 d PGU C 2
C33B C 0.461(3) 0.514(3) 0.3472(13) 0.093(10) Uiso 0.25 1 d PGU C 2
H33B H 0.4818 0.5396 0.3397 0.111 Uiso 0.25 1 calc PR C 2
C33C C 0.458(3) 0.515(3) 0.3862(14) 0.093(10) Uiso 0.25 1 d PGU C 2
H33C H 0.4770 0.5413 0.4054 0.112 Uiso 0.25 1 calc PR C 2
C33D C 0.428(3) 0.478(3) 0.3972(19) 0.094(9) Uiso 0.25 1 d PGU C 2
H33D H 0.4262 0.4792 0.4239 0.112 Uiso 0.25 1 calc PR C 2
C33E C 0.401(3) 0.441(3) 0.369(3) 0.093(8) Uiso 0.25 1 d PGU C 2
H33E H 0.3802 0.4153 0.3766 0.112 Uiso 0.25 1 calc PR C 2
C33F C 0.404(3) 0.440(3) 0.330(2) 0.088(8) Uiso 0.25 1 d PGU C 2
H33F H 0.3850 0.4136 0.3108 0.105 Uiso 0.25 1 calc PR C 2
C336 C 0.3963(8) 0.5121(7) 0.2381(6) 0.085(7) Uiso 1 1 d GU . .
C337 C 0.3490(8) 0.5139(7) 0.2057(6) 0.089(7) Uiso 1 1 d GU E .
H337 H 0.3308 0.4822 0.1952 0.106 Uiso 1 1 calc R . .
C338 C 0.3283(7) 0.5620(9) 0.1887(6) 0.108(8) Uiso 1 1 d GU E .
H338 H 0.2960 0.5632 0.1665 0.130 Uiso 1 1 calc R . .
C339 C 0.3549(9) 0.6084(7) 0.2041(7) 0.122(8) Uiso 1 1 d GU E .
H339 H 0.3407 0.6413 0.1924 0.146 Uiso 1 1 calc R . .
C340 C 0.4022(9) 0.6067(7) 0.2365(7) 0.128(9) Uiso 1 1 d GU E .
H340 H 0.4204 0.6384 0.2470 0.153 Uiso 1 1 calc R . .
C341 C 0.4229(7) 0.5585(9) 0.2535(6) 0.114(8) Uiso 1 1 d GU E .
H341 H 0.4552 0.5573 0.2757 0.137 Uiso 1 1 calc R . .
C401 C 0.3414(9) 0.2462(10) 0.1955(8) 0.062(6) Uani 1 1 d U . .
H40A H 0.3624 0.2141 0.2036 0.094 Uiso 1 1 calc R . .
H40B H 0.3578 0.2746 0.2148 0.094 Uiso 1 1 calc R . .
H40C H 0.3391 0.2565 0.1678 0.094 Uiso 1 1 calc R . .
C402 C 0.2860(9) 0.2357(10) 0.1961(7) 0.061(4) Uani 1 1 d U . .
C403 C 0.2864(9) 0.2156(9) 0.2376(7) 0.060(6) Uani 1 1 d U B .
H40D H 0.2498 0.2094 0.2352 0.072 Uiso 1 1 calc R . .
H40E H 0.3000 0.2442 0.2578 0.072 Uiso 1 1 calc R . .
C404 C 0.2514(9) 0.2876(9) 0.1851(6) 0.061(6) Uani 1 1 d U . .
H40F H 0.2164 0.2785 0.1853 0.074 Uiso 1 1 calc R . .
H40G H 0.2471 0.2975 0.1566 0.074 Uiso 1 1 calc R . .
C405 C 0.2577(8) 0.1944(9) 0.1615(7) 0.059(5) Uani 1 1 d U . .
H40H H 0.2230 0.1877 0.1632 0.071 Uiso 1 1 calc R . .
H40I H 0.2774 0.1610 0.1689 0.071 Uiso 1 1 calc R . .
P411 P 0.3232(2) 0.1559(3) 0.2587(2) 0.064(2) Uani 1 1 d . . .
P412 P 0.2733(3) 0.3450(3) 0.2164(2) 0.064(2) Uani 1 1 d . . .
P413 P 0.2478(3) 0.2070(3) 0.1086(2) 0.0582(19) Uani 1 1 d . . .
C406 C 0.2842(7) 0.0994(7) 0.2313(6) 0.077(7) Uiso 1 1 d GU B .
C407 C 0.2327(7) 0.0910(7) 0.2276(6) 0.090(7) Uiso 1 1 d GU . .
H407 H 0.2148 0.1166 0.2375 0.109 Uiso 1 1 calc R B .
C408 C 0.2075(6) 0.0450(8) 0.2094(6) 0.093(7) Uiso 1 1 d GU B .
H408 H 0.1723 0.0393 0.2069 0.111 Uiso 1 1 calc R . .
C409 C 0.2337(8) 0.0076(7) 0.1949(6) 0.110(8) Uiso 1 1 d GU . .
H409 H 0.2164 -0.0238 0.1825 0.131 Uiso 1 1 calc R B .
C410 C 0.2852(8) 0.0160(7) 0.1986(7) 0.114(8) Uiso 1 1 d GU B .
H410 H 0.3031 -0.0096 0.1888 0.136 Uiso 1 1 calc R . .
C411 C 0.3105(6) 0.0619(8) 0.2168(6) 0.089(7) Uiso 1 1 d GU . .
H411 H 0.3457 0.0676 0.2194 0.107 Uiso 1 1 calc R B .
C412 C 0.3173(9) 0.1530(9) 0.3099(5) 0.090(7) Uiso 1 1 d GU B .
C413 C 0.3491(8) 0.1175(8) 0.3381(7) 0.098(7) Uiso 1 1 d GU . .
H413 H 0.3735 0.0968 0.3310 0.117 Uiso 1 1 calc R B .
C414 C 0.3450(8) 0.1124(8) 0.3766(6) 0.116(8) Uiso 1 1 d GU B .
H414 H 0.3667 0.0882 0.3959 0.139 Uiso 1 1 calc R . .
C415 C 0.3093(9) 0.1428(10) 0.3869(6) 0.125(9) Uiso 1 1 d GU . .
H415 H 0.3066 0.1392 0.4132 0.150 Uiso 1 1 calc R B .
C416 C 0.2776(8) 0.1782(9) 0.3587(8) 0.128(9) Uiso 1 1 d GU B .
H416 H 0.2532 0.1990 0.3658 0.153 Uiso 1 1 calc R . .
C417 C 0.2816(8) 0.1834(8) 0.3202(7) 0.115(8) Uiso 1 1 d GU . .
H417 H 0.2599 0.2076 0.3010 0.138 Uiso 1 1 calc R B .
C418 C 0.2566(13) 0.3335(9) 0.2626(8) 0.130(10) Uiso 1 1 d GU . .
C419 C 0.2057(11) 0.3280(11) 0.2614(8) 0.150(10) Uiso 1 1 d GU . .
H419 H 0.1777 0.3291 0.2359 0.180 Uiso 1 1 calc R . .
C420 C 0.1958(10) 0.3210(11) 0.2975(11) 0.170(11) Uiso 1 1 d GU . .
H420 H 0.1610 0.3172 0.2967 0.204 Uiso 1 1 calc R . .
C421 C 0.2368(15) 0.3194(12) 0.3349(9) 0.174(11) Uiso 1 1 d GU . .
H421 H 0.2300 0.3145 0.3596 0.209 Uiso 1 1 calc R . .
C422 C 0.2877(12) 0.3248(12) 0.3361(8) 0.174(11) Uiso 1 1 d GU . .
H422 H 0.3158 0.3237 0.3616 0.209 Uiso 1 1 calc R . .
C423 C 0.2976(9) 0.3319(10) 0.3000(11) 0.158(10) Uiso 1 1 d GU . .
H423 H 0.3324 0.3356 0.3008 0.190 Uiso 1 1 calc R . .
C424 C 0.2233(7) 0.3945(7) 0.1882(6) 0.085(7) Uiso 1 1 d GU . .
C425 C 0.2301(7) 0.4448(8) 0.2050(5) 0.090(7) Uiso 1 1 d GU . .
H425 H 0.2592 0.4522 0.2290 0.108 Uiso 1 1 calc R . .
C426 C 0.1944(8) 0.4843(6) 0.1867(7) 0.101(7) Uiso 1 1 d GU . .
H426 H 0.1991 0.5187 0.1982 0.121 Uiso 1 1 calc R . .
C427 C 0.1519(7) 0.4735(8) 0.1516(6) 0.111(8) Uiso 1 1 d GU . .
H427 H 0.1275 0.5005 0.1390 0.133 Uiso 1 1 calc R . .
C428 C 0.1451(7) 0.4232(9) 0.1347(5) 0.110(8) Uiso 1 1 d GU . .
H428 H 0.1160 0.4158 0.1107 0.132 Uiso 1 1 calc R . .
C429 C 0.1807(8) 0.3837(7) 0.1530(6) 0.102(8) Uiso 1 1 d GU . .
H429 H 0.1761 0.3493 0.1415 0.122 Uiso 1 1 calc R . .
C430 C 0.1903(6) 0.2481(7) 0.0901(5) 0.078(7) Uiso 1 1 d GU . .
C431 C 0.1948(6) 0.2949(8) 0.0709(6) 0.083(7) Uiso 1 1 d GU . .
H431 H 0.2273 0.3044 0.0687 0.100 Uiso 1 1 calc R . .
C432 C 0.1520(8) 0.3278(6) 0.0549(6) 0.102(8) Uiso 1 1 d GU . .
H432 H 0.1551 0.3597 0.0418 0.122 Uiso 1 1 calc R . .
C433 C 0.1045(7) 0.3139(8) 0.0581(7) 0.115(8) Uiso 1 1 d GU . .
H433 H 0.0752 0.3364 0.0471 0.139 Uiso 1 1 calc R . .
C434 C 0.1000(6) 0.2671(9) 0.0773(7) 0.116(8) Uiso 1 1 d GU . .
H434 H 0.0676 0.2576 0.0795 0.139 Uiso 1 1 calc R . .
C435 C 0.1429(8) 0.2342(7) 0.0933(6) 0.100(8) Uiso 1 1 d GU . .
H435 H 0.1398 0.2022 0.1064 0.120 Uiso 1 1 calc R . .
C436 C 0.2235(7) 0.1439(6) 0.0848(6) 0.077(7) Uiso 1 1 d GU . .
C437 C 0.2116(7) 0.1397(7) 0.0427(6) 0.082(7) Uiso 1 1 d GU . .
H437 H 0.2162 0.1692 0.0275 0.099 Uiso 1 1 calc R . .
C438 C 0.1928(7) 0.0925(9) 0.0228(5) 0.100(7) Uiso 1 1 d GU . .
H438 H 0.1847 0.0897 -0.0060 0.119 Uiso 1 1 calc R . .
C439 C 0.1860(8) 0.0494(7) 0.0450(6) 0.118(8) Uiso 1 1 d GU . .
H439 H 0.1732 0.0171 0.0314 0.141 Uiso 1 1 calc R . .
C440 C 0.1979(7) 0.0535(6) 0.0871(6) 0.117(8) Uiso 1 1 d GU . .
H440 H 0.1933 0.0241 0.1023 0.140 Uiso 1 1 calc R . .
C441 C 0.2167(6) 0.1008(7) 0.1070(5) 0.101(8) Uiso 1 1 d GU . .
H441 H 0.2249 0.1036 0.1358 0.121 Uiso 1 1 calc R . .
O51 O 0.4109(8) 0.3082(9) 0.2856(7) 0.120(7) Uani 1 1 d DU . .
O52 O 0.4586(8) 0.2270(7) 0.2923(6) 0.103(5) Uani 1 1 d DU . .
O53 O 0.5035(8) 0.3068(9) 0.3068(7) 0.128(7) Uani 1 1 d DU . .
S50 S 0.4580(3) 0.2810(3) 0.3046(2) 0.0691(19) Uani 1 1 d DU B .
O54 O 0.4593(8) 0.2715(8) 0.3438(6) 0.110(5) Uani 1 1 d DU . .
C500 C 0.4577(12) 0.3113(12) 0.3722(9) 0.133(7) Uiso 1 1 d DU B .
H50A H 0.4252 0.3320 0.3607 0.160 Uiso 1 1 calc R . .
H50B H 0.4875 0.3357 0.3771 0.160 Uiso 1 1 calc R . .
C501 C 0.4602(9) 0.2850(13) 0.4138(8) 0.167(9) Uiso 1 1 d GDU . .
C502 C 0.4841(9) 0.3138(9) 0.4494(11) 0.203(11) Uiso 1 1 d GDU B .
H502 H 0.4980 0.3477 0.4479 0.244 Uiso 1 1 calc R . .
C503 C 0.4878(9) 0.2930(14) 0.4872(9) 0.244(11) Uiso 1 1 d GDU B .
C504 C 0.4675(11) 0.2434(15) 0.4894(9) 0.228(12) Uiso 1 1 d GDU B .
H504 H 0.4699 0.2291 0.5153 0.274 Uiso 1 1 calc R . .
C505 C 0.4436(10) 0.2146(10) 0.4538(13) 0.222(10) Uiso 1 1 d GDU B .
C506 C 0.4399(8) 0.2354(12) 0.4160(9) 0.191(11) Uiso 1 1 d GDU B .
H506 H 0.4236 0.2157 0.3917 0.230 Uiso 1 1 calc R . .
O507 O 0.4236(13) 0.1642(13) 0.4584(11) 0.242(11) Uiso 1 1 d DU . .
C508 C 0.437(2) 0.1295(17) 0.5001(12) 0.260(13) Uiso 1 1 d DU B .
H50C H 0.4754 0.1227 0.5118 0.312 Uiso 1 1 calc R . .
H50D H 0.4272 0.1490 0.5207 0.312 Uiso 1 1 calc R . .
C509 C 0.4129(14) 0.0863(13) 0.4915(8) 0.269(13) Uiso 1 1 d GDU . .
C510 C 0.4309(14) 0.0432(18) 0.4757(12) 0.269(15) Uiso 1 1 d GDU B .
H510 H 0.4628 0.0455 0.4709 0.323 Uiso 1 1 calc R . .
C511 C 0.402(2) -0.0031(15) 0.4668(13) 0.275(15) Uiso 1 1 d GDU B .
H511 H 0.4143 -0.0325 0.4560 0.330 Uiso 1 1 calc R . .
C512 C 0.3553(18) -0.0064(16) 0.4738(12) 0.275(15) Uiso 1 1 d GDU B .
H512 H 0.3356 -0.0380 0.4677 0.330 Uiso 1 1 calc R . .
C513 C 0.3373(13) 0.037(2) 0.4896(14) 0.269(15) Uiso 1 1 d GDU B .
H513 H 0.3054 0.0344 0.4944 0.323 Uiso 1 1 calc R . .
C514 C 0.3661(16) 0.0830(16) 0.4985(12) 0.275(15) Uiso 1 1 d GDU B .
H514 H 0.3539 0.1124 0.5093 0.330 Uiso 1 1 calc R . .
O515 O 0.5091(13) 0.3211(15) 0.5165(13) 0.306(13) Uiso 1 1 d DU . .
C516 C 0.4744(16) 0.3761(17) 0.5216(12) 0.339(15) Uiso 0.75 1 d PDU B 1
H51A H 0.4589 0.3972 0.4963 0.407 Uiso 0.75 1 calc PR B 1
H51B H 0.4496 0.3700 0.5360 0.407 Uiso 0.75 1 calc PR B 1
C517 C 0.5190(14) 0.3896(16) 0.5439(11) 0.355(16) Uiso 0.75 1 d PGDU B 1
C518 C 0.5448(16) 0.3614(18) 0.5794(11) 0.375(18) Uiso 0.75 1 d PGDU B 1
H518 H 0.5284 0.3319 0.5866 0.450 Uiso 0.75 1 calc PR B 1
C519 C 0.5946(16) 0.3763(18) 0.6045(12) 0.39(2) Uiso 0.75 1 d PGDU B 1
H519 H 0.6122 0.3570 0.6288 0.464 Uiso 0.75 1 calc PR B 1
C520 C 0.6185(15) 0.4194(17) 0.5940(13) 0.39(2) Uiso 0.75 1 d PGDU B 1
H520 H 0.6525 0.4296 0.6111 0.464 Uiso 0.75 1 calc PR B 1
C521 C 0.5927(16) 0.4476(16) 0.5585(13) 0.381(19) Uiso 0.75 1 d PGDU B 1
H521 H 0.6091 0.4771 0.5513 0.457 Uiso 0.75 1 calc PR B 1
C522 C 0.5429(16) 0.4328(15) 0.5334(12) 0.364(17) Uiso 0.75 1 d PGDU B 1
H522 H 0.5253 0.4521 0.5091 0.437 Uiso 0.75 1 calc PR B 1
C51A C 0.547(3) 0.370(2) 0.516(4) 0.334(16) Uiso 0.25 1 d PDU B -2
H51C H 0.5800 0.3693 0.5396 0.400 Uiso 0.25 1 calc PR B -2
H51D H 0.5557 0.3699 0.4902 0.400 Uiso 0.25 1 calc PR B -2
C51B C 0.519(4) 0.4117(18) 0.517(2) 0.347(17) Uiso 0.25 1 d PGDU B -2
C51C C 0.527(7) 0.460(3) 0.501(5) 0.349(19) Uiso 0.25 1 d PGDU B -2
H51E H 0.5537 0.4624 0.4890 0.418 Uiso 0.25 1 calc PR B -2
C51D C 0.497(8) 0.503(2) 0.502(6) 0.35(2) Uiso 0.25 1 d PGDU B -2
H51F H 0.5029 0.5358 0.4907 0.418 Uiso 0.25 1 calc PR B -2
C51E C 0.459(8) 0.499(5) 0.519(7) 0.35(2) Uiso 0.25 1 d PGDU B -2
H51G H 0.4381 0.5287 0.5197 0.416 Uiso 0.25 1 calc PR B -2
C51F C 0.450(7) 0.451(7) 0.535(7) 0.34(2) Uiso 0.25 1 d PGDU B -2
H51H H 0.4240 0.4482 0.5468 0.413 Uiso 0.25 1 calc PR B -2
C51G C 0.480(5) 0.408(5) 0.534(5) 0.343(17) Uiso 0.25 1 d PGDU B -2
H51I H 0.4747 0.3749 0.5450 0.412 Uiso 0.25 1 calc PR B -2
O9 O 0.3967(6) 0.3897(7) 0.1020(6) 0.093(6) Uani 1 1 d DU . .
O10 O 0.3645(7) 0.4070(8) 0.1580(5) 0.110(7) Uani 1 1 d DU . .
O11 O 0.3615(8) 0.3177(7) 0.1307(6) 0.121(6) Uani 1 1 d DU . .
S3 S 0.3590(3) 0.3737(4) 0.1207(3) 0.090(2) Uani 1 1 d U . .
O12 O 0.3099(8) 0.3852(8) 0.0933(6) 0.135(7) Uani 1 1 d DU . .
H12 H 0.3081 0.4175 0.0875 0.202 Uiso 1 1 calc R . .
O61 O 0.3915(9) 0.1320(9) 0.1820(6) 0.123(7) Uani 1 1 d DU . .
O62 O 0.3792(9) 0.1577(8) 0.1121(6) 0.125(7) Uani 1 1 d DU . .
O63 O 0.4539(7) 0.1134(10) 0.1502(7) 0.131(7) Uani 1 1 d DU . .
S60 S 0.4002(3) 0.1206(4) 0.1454(3) 0.090(2) Uani 1 1 d DU . .
O64 O 0.3830(6) 0.0761(6) 0.1309(4) 0.059(4) Uani 1 1 d DU . .
C600 C 0.3554(11) 0.0642(12) 0.0870(8) 0.116(6) Uiso 1 1 d DU . .
H60A H 0.3765 0.0766 0.0708 0.140 Uiso 1 1 calc R . .
H60B H 0.3217 0.0832 0.0772 0.140 Uiso 1 1 calc R . .
C601 C 0.3453(14) 0.0028(12) 0.0803(11) 0.218(10) Uiso 1 1 d GDU . .
C602 C 0.3049(12) -0.0138(15) 0.0455(10) 0.258(12) Uiso 1 1 d GDU . .
H602 H 0.2842 0.0115 0.0266 0.310 Uiso 1 1 calc R . .
C603 C 0.2947(12) -0.0672(16) 0.0383(9) 0.289(11) Uiso 1 1 d GDU . .
C604 C 0.3250(16) -0.1041(11) 0.0659(13) 0.291(13) Uiso 1 1 d GDU . .
H604 H 0.3180 -0.1406 0.0610 0.350 Uiso 1 1 calc R . .
C605 C 0.3654(14) -0.0876(15) 0.1007(11) 0.292(12) Uiso 1 1 d GDU . .
C606 C 0.3756(11) -0.0341(17) 0.1079(9) 0.263(12) Uiso 1 1 d GDU . .
H606 H 0.4032 -0.0228 0.1316 0.315 Uiso 1 1 calc R . .
O607 O 0.3949(16) -0.1267(17) 0.1278(13) 0.314(13) Uiso 1 1 d DU . .
C608 C 0.3908(18) -0.1897(18) 0.1172(15) 0.333(15) Uiso 1 1 d DU . .
H60A' H 0.3541 -0.2017 0.1075 0.400 Uiso 1 1 calc R . .
H60B' H 0.4059 -0.1978 0.0959 0.400 Uiso 1 1 calc R . .
C609 C 0.4166(13) -0.2110(16) 0.1507(13) 0.353(16) Uiso 1 1 d GDU . .
C610 C 0.4433(19) -0.1824(16) 0.1858(16) 0.363(18) Uiso 1 1 d GDU . .
H610 H 0.4423 -0.1450 0.1851 0.436 Uiso 1 1 calc R . .
C611 C 0.471(2) -0.208(3) 0.2219(13) 0.372(19) Uiso 1 1 d GDU . .
H611 H 0.4895 -0.1889 0.2459 0.446 Uiso 1 1 calc R . .
C612 C 0.473(2) -0.263(3) 0.2229(15) 0.378(19) Uiso 1 1 d GDU . .
H612 H 0.4919 -0.2810 0.2476 0.454 Uiso 1 1 calc R . .
C613 C 0.446(2) -0.2918(17) 0.188(2) 0.375(19) Uiso 1 1 d GDU . .
H613 H 0.4471 -0.3293 0.1885 0.450 Uiso 1 1 calc R . .
C614 C 0.4180(18) -0.2658(15) 0.1517(16) 0.367(18) Uiso 1 1 d GDU . .
H614 H 0.3998 -0.2854 0.1277 0.440 Uiso 1 1 calc R . .
O615 O 0.2578(15) -0.0798(17) 0.0065(12) 0.302(13) Uiso 1 1 d DU . .
C616 C 0.2383(15) -0.0527(16) -0.0374(11) 0.311(14) Uiso 1 1 d DU . .
H61A H 0.2104 -0.0753 -0.0557 0.374 Uiso 1 1 calc R . .
H61B H 0.2218 -0.0189 -0.0346 0.374 Uiso 1 1 calc R . .
C617 C 0.2686(13) -0.0430(12) -0.0557(9) 0.322(15) Uiso 1 1 d GDU . .
C618 C 0.3201(13) -0.0580(12) -0.0467(8) 0.327(17) Uiso 1 1 d GDU . .
H618 H 0.3371 -0.0790 -0.0232 0.393 Uiso 1 1 calc R . .
C619 C 0.3469(15) -0.0423(13) -0.0720(10) 0.333(18) Uiso 1 1 d GDU . .
H619 H 0.3821 -0.0525 -0.0658 0.399 Uiso 1 1 calc R . .
C620 C 0.3221(19) -0.0115(16) -0.1064(10) 0.336(18) Uiso 1 1 d GDU . .
H620 H 0.3404 -0.0008 -0.1237 0.404 Uiso 1 1 calc R . .
C621 C 0.271(2) 0.0035(15) -0.1154(9) 0.338(18) Uiso 1 1 d GDU . .
H621 H 0.2536 0.0245 -0.1389 0.405 Uiso 1 1 calc R . .
C622 C 0.2438(15) -0.0123(12) -0.0901(9) 0.333(17) Uiso 1 1 d GDU . .
H622 H 0.2086 -0.0020 -0.0962 0.400 Uiso 1 1 calc R . .
Sb1 Sb 0.69835(9) -0.01673(11) 0.36283(8) 0.0807(9) Uani 0.80 1 d PD . .
F1 F 0.7637(7) 0.0114(8) 0.3912(6) 0.101(7) Uiso 0.80 1 d PD . .
F2 F 0.6732(8) 0.0508(7) 0.3460(6) 0.111(7) Uiso 0.80 1 d PD . .
F3 F 0.6797(9) -0.0111(9) 0.4085(6) 0.125(8) Uiso 0.80 1 d PD . .
F4 F 0.7206(11) -0.0849(9) 0.3787(9) 0.171(12) Uiso 0.80 1 d PD . .
F5 F 0.7173(8) -0.0261(9) 0.3177(6) 0.117(8) Uiso 0.80 1 d PD . .
F6 F 0.6328(7) -0.0440(8) 0.3344(6) 0.095(6) Uiso 0.80 1 d PD . .
Sb2 Sb 0.7623(2) -0.2189(2) 0.53722(18) 0.1064(19) Uani 0.46 1 d PD . .
F21 F 0.7776(15) -0.1621(12) 0.5721(11) 0.156(18) Uiso 0.46 1 d PD . .
F22 F 0.8342(9) -0.2284(15) 0.5482(12) 0.142(16) Uiso 0.46 1 d PD . .
F23 F 0.7666(16) -0.2631(14) 0.5798(10) 0.18(2) Uiso 0.46 1 d PD . .
F24 F 0.6924(10) -0.2129(14) 0.5266(11) 0.130(15) Uiso 0.46 1 d PD . .
F25 F 0.7571(16) -0.1757(14) 0.4939(10) 0.19(2) Uiso 0.46 1 d PD . .
F26 F 0.7507(14) -0.2776(11) 0.5032(10) 0.137(16) Uiso 0.46 1 d PD . .
Sb3 Sb 0.9413(3) 0.2901(3) 0.3867(2) 0.095(2) Uani 0.32 1 d PDU D 1
F31 F 0.8779(11) 0.3187(16) 0.3572(12) 0.112(13) Uiso 0.32 1 d PDU D 1
F32 F 0.9638(16) 0.3059(17) 0.3423(10) 0.126(14) Uiso 0.32 1 d PDU D 1
F33 F 0.9193(18) 0.2257(13) 0.3630(14) 0.156(14) Uiso 0.32 1 d PDU D 1
F34 F 0.9225(15) 0.2705(16) 0.4296(10) 0.102(14) Uiso 0.32 1 d PDU D 1
F35 F 0.9653(16) 0.3542(11) 0.4087(13) 0.115(15) Uiso 0.32 1 d PDU D 1
F36 F 1.0065(11) 0.2587(16) 0.4120(13) 0.12(2) Uiso 0.32 1 d PD D 1
Sb5 Sb 0.6327(3) 0.2972(3) 0.1802(2) 0.0474(17) Uani 0.27 1 d PDU E 1
F51 F 0.6114(15) 0.3184(16) 0.2224(10) 0.075(9) Uiso 0.27 1 d PDU E 1
F52 F 0.6680(15) 0.3623(12) 0.1840(13) 0.087(13) Uiso 0.27 1 d PDU E 1
F53 F 0.5743(11) 0.3265(15) 0.1430(11) 0.066(11) Uiso 0.27 1 d PDU E 1
F54 F 0.5989(14) 0.2340(11) 0.1744(13) 0.072(12) Uiso 0.27 1 d PDU E 1
F55 F 0.6919(12) 0.2698(16) 0.2178(11) 0.090(14) Uiso 0.27 1 d PDU E 1
F56 F 0.6552(19) 0.279(2) 0.1375(12) 0.17(3) Uiso 0.27 1 d PD E 1
O71 O 0.5783(11) 0.3487(9) 0.1676(10) 0.052(8) Uiso 0.45 1 d PDU F 2
O72 O 0.5854(14) 0.2595(12) 0.1466(9) 0.077(10) Uiso 0.45 1 d PDU F 2
O73 O 0.5900(14) 0.2751(14) 0.2147(9) 0.084(10) Uiso 0.45 1 d PDU F 2
S70 S 0.5958(5) 0.2966(5) 0.1803(4) 0.037(3) Uiso 0.45 1 d PDU F 2
O74 O 0.6472(9) 0.3015(16) 0.1890(12) 0.050(5) Uiso 0.45 1 d PDU F 2
C700 C 0.6700(13) 0.3355(17) 0.1657(15) 0.067(6) Uiso 0.45 1 d PDU F 2
H70A H 0.6683 0.3728 0.1734 0.081 Uiso 0.45 1 calc PR F 2
H70B H 0.6505 0.3317 0.1360 0.081 Uiso 0.45 1 calc PR F 2
C701 C 0.7286(11) 0.3183(11) 0.1759(14) 0.115(10) Uiso 0.45 1 d PGDU F 2
C702 C 0.7454(15) 0.3027(13) 0.1444(11) 0.145(12) Uiso 0.45 1 d PGDU F 2
H702 H 0.7218 0.3024 0.1169 0.174 Uiso 0.45 1 calc PR F 2
C703 C 0.7969(17) 0.2876(14) 0.1532(13) 0.162(12) Uiso 0.45 1 d PGDU F 2
C704 C 0.8315(12) 0.2880(13) 0.1934(15) 0.153(13) Uiso 0.45 1 d PGDU F 2
H704 H 0.8666 0.2777 0.1994 0.183 Uiso 0.45 1 calc PR F 2
C705 C 0.8146(15) 0.3036(13) 0.2249(11) 0.142(11) Uiso 0.45 1 d PGDU F 2
C706 C 0.7632(16) 0.3188(12) 0.2162(12) 0.131(11) Uiso 0.45 1 d PGDU F 2
H706 H 0.7516 0.3294 0.2377 0.157 Uiso 0.45 1 calc PR F 2
O707 O 0.8478(16) 0.3050(17) 0.2667(12) 0.141(11) Uiso 0.45 1 d PDU F 2
C708 C 0.8946(13) 0.2664(18) 0.2885(13) 0.143(11) Uiso 0.45 1 d PDU F 2
H70C H 0.8840 0.2303 0.2780 0.171 Uiso 0.45 1 calc PR F 2
H70D H 0.9243 0.2765 0.2801 0.171 Uiso 0.45 1 calc PR F 2
C709 C 0.9104(11) 0.2649(14) 0.3273(10) 0.134(9) Uiso 0.45 1 d PGDU F 2
C710 C 0.9268(10) 0.3098(15) 0.3513(11) 0.106(6) Uiso 0.45 1 d PGDU F 2
H710 H 0.9263 0.3430 0.3386 0.127 Uiso 0.45 1 calc PR F 2
C711 C 0.9438(10) 0.3061(16) 0.3937(11) 0.096(6) Uiso 0.45 1 d PGDU F 2
H711 H 0.9549 0.3368 0.4101 0.115 Uiso 0.45 1 calc PR F 2
C712 C 0.9444(11) 0.2575(17) 0.4123(10) 0.105(6) Uiso 0.45 1 d PGDU F 2
H712 H 0.9561 0.2549 0.4413 0.126 Uiso 0.45 1 calc PR F 2
C713 C 0.9281(11) 0.2126(16) 0.3884(10) 0.139(10) Uiso 0.45 1 d PGDU F 2
H713 H 0.9286 0.1794 0.4011 0.167 Uiso 0.45 1 calc PR F 2
C714 C 0.9111(11) 0.2163(14) 0.3459(10) 0.147(11) Uiso 0.45 1 d PGDU F 2
H714 H 0.8999 0.1856 0.3295 0.177 Uiso 0.45 1 calc PR F 2
O715 O 0.806(2) 0.275(2) 0.1218(16) 0.184(15) Uiso 0.45 1 d PDU F 2
C716 C 0.789(4) 0.220(3) 0.096(3) 0.20(3) Uiso 0.45 1 d PDU F 2
Sb4 Sb 0.5724(3) 0.6264(3) 0.3020(3) 0.119(2) Uiso 0.42 1 d PDU G 1
F41 F 0.5280(16) 0.6714(16) 0.3130(15) 0.206(18) Uiso 0.42 1 d PDU G 1
F42 F 0.5232(14) 0.6154(18) 0.2484(9) 0.157(14) Uiso 0.42 1 d PDU G 1
F43 F 0.5446(16) 0.5707(14) 0.3212(13) 0.157(17) Uiso 0.42 1 d PDU G 1
F44 F 0.6248(14) 0.6293(18) 0.3516(10) 0.176(19) Uiso 0.42 1 d PDU G 1
F45 F 0.6017(16) 0.6786(13) 0.2817(13) 0.162(14) Uiso 0.42 1 d PDU G 1
F46 F 0.6131(15) 0.5763(14) 0.2864(13) 0.151(15) Uiso 0.42 1 d PDU G 1
Sb4A Sb 0.5652(4) 0.6421(4) 0.2826(4) 0.107(3) Uiso 0.28 1 d PDU H 2
F41A F 0.5048(15) 0.664(2) 0.2437(14) 0.18(2) Uiso 0.28 1 d PDU H 2
F42A F 0.555(2) 0.5741(13) 0.2602(18) 0.159(17) Uiso 0.28 1 d PDU H 2
F43A F 0.530(2) 0.623(2) 0.3170(15) 0.160(15) Uiso 0.28 1 d PDU H 2
F44A F 0.578(2) 0.7054(15) 0.3100(17) 0.188(19) Uiso 0.28 1 d PDU H 2
F45A F 0.6025(19) 0.663(2) 0.2516(15) 0.15(2) Uiso 0.28 1 d PDU H 2
F46A F 0.6257(15) 0.616(2) 0.3235(14) 0.157(15) Uiso 0.28 1 d PDU H 2
O800 O 0.2855(15) 0.4656(15) 0.0597(10) 0.221(12) Uiso 1 1 d DU . .
C801 C 0.3200(14) 0.488(2) 0.0406(17) 0.219(14) Uiso 1 1 d DU . .
H80A H 0.3316 0.4600 0.0261 0.263 Uiso 1 1 calc R . .
H80B H 0.3513 0.5025 0.0622 0.263 Uiso 1 1 calc R . .
C802 C 0.294(2) 0.5326(19) 0.0098(15) 0.218(19) Uiso 1 1 d DU . .
H80C H 0.3181 0.5457 -0.0029 0.327 Uiso 1 1 calc R . .
H80D H 0.2840 0.5615 0.0242 0.327 Uiso 1 1 calc R . .
H80E H 0.2625 0.5188 -0.0115 0.327 Uiso 1 1 calc R . .
C803 C 0.271(2) 0.5045(14) 0.0845(17) 0.245(15) Uiso 1 1 d DU . .
H80F H 0.2476 0.5308 0.0661 0.294 Uiso 1 1 calc R . .
H80G H 0.3027 0.5232 0.1019 0.294 Uiso 1 1 calc R . .
C804 C 0.2436(13) 0.480(2) 0.1121(11) 0.26(2) Uiso 1 1 d DU . .
H80H H 0.2328 0.5084 0.1267 0.397 Uiso 1 1 calc R . .
H80I H 0.2676 0.4564 0.1320 0.397 Uiso 1 1 calc R . .
H80J H 0.2129 0.4604 0.0952 0.397 Uiso 1 1 calc R . .

loop_
_atom_site_aniso_label
_atom_site_aniso_U_11
_atom_site_aniso_U_22
_atom_site_aniso_U_33
_atom_site_aniso_U_23
_atom_site_aniso_U_13
_atom_site_aniso_U_12
Ag1 0.0661(14) 0.0946(17) 0.0526(14) 0.0114(12) 0.0219(11) -0.0129(12)
Ag2 0.1174(19) 0.0611(15) 0.0544(14) -0.0079(11) 0.0407(13) -0.0218(13)
Ag3 0.0478(12) 0.0854(17) 0.0909(17) 0.0273(13) 0.0234(12) 0.0055(11)
Ag4 0.0521(13) 0.0715(16) 0.0948(18) 0.0273(13) -0.0022(12) 0.0030(11)
Ag5 0.0871(16) 0.124(2) 0.0398(13) 0.0026(13) 0.0023(12) 0.0509(15)
Ag6 0.0543(13) 0.1054(19) 0.0874(18) -0.0246(14) 0.0184(12) 0.0002(12)
C101 0.069(14) 0.058(14) 0.034(12) -0.001(11) 0.010(11) 0.009(12)
C102 0.050(8) 0.046(8) 0.044(9) 0.007(7) 0.013(7) -0.006(7)
C103 0.058(10) 0.043(11) 0.044(11) 0.011(9) 0.012(9) -0.005(9)
C104 0.053(10) 0.051(11) 0.045(11) -0.001(9) 0.016(9) -0.004(9)
C105 0.050(10) 0.051(11) 0.044(11) 0.004(9) 0.012(9) 0.001(10)
P111 0.051(4) 0.058(4) 0.039(4) 0.002(3) 0.010(3) 0.001(3)
P112 0.061(4) 0.058(4) 0.042(4) 0.004(3) 0.013(3) -0.004(3)
P113 0.056(4) 0.058(4) 0.043(4) 0.005(3) 0.013(3) 0.009(3)
C201 0.052(13) 0.081(16) 0.057(14) 0.018(13) 0.018(11) 0.010(12)
C202 0.047(8) 0.071(10) 0.045(8) 0.002(8) 0.009(8) 0.004(8)
C203 0.047(10) 0.073(12) 0.038(10) 0.004(10) 0.007(9) -0.002(10)
C204 0.048(10) 0.067(12) 0.046(11) -0.001(10) 0.014(9) 0.008(9)
C205 0.050(11) 0.074(12) 0.048(11) 0.007(10) 0.002(10) 0.003(10)
P211 0.052(4) 0.081(5) 0.040(4) 0.002(4) 0.010(3) 0.015(4)
P212 0.048(4) 0.063(5) 0.071(5) 0.006(4) 0.020(4) -0.002(3)
P213 0.050(4) 0.060(4) 0.043(4) 0.005(3) 0.012(3) 0.001(3)
C301 0.034(11) 0.077(15) 0.038(12) -0.012(11) 0.004(10) 0.000(11)
C302 0.039(7) 0.062(9) 0.039(8) 0.003(7) 0.013(7) 0.009(7)
C303 0.038(10) 0.061(12) 0.045(11) -0.002(9) 0.010(9) 0.010(9)
C304 0.049(10) 0.062(11) 0.044(11) 0.004(9) 0.014(9) 0.007(9)
C305 0.049(10) 0.067(12) 0.043(11) -0.001(10) 0.003(9) 0.009(10)
P311 0.049(4) 0.105(6) 0.035(4) -0.015(4) 0.006(3) 0.004(4)
P313 0.044(4) 0.069(5) 0.045(4) 0.013(3) 0.008(3) 0.003(3)
C401 0.052(13) 0.071(15) 0.062(14) 0.002(13) 0.017(12) -0.007(12)
C402 0.051(9) 0.074(10) 0.049(9) 0.004(8) 0.006(8) 0.002(8)
C403 0.049(11) 0.080(13) 0.047(11) 0.005(10) 0.011(10) 0.002(10)
C404 0.054(11) 0.069(12) 0.046(11) 0.002(10) -0.002(10) 0.003(10)
C405 0.048(10) 0.075(12) 0.051(11) 0.005(10) 0.011(9) -0.005(10)
P411 0.045(4) 0.086(6) 0.058(5) 0.017(4) 0.013(4) 0.000(4)
P412 0.054(4) 0.087(6) 0.046(4) 0.001(4) 0.011(4) 0.016(4)
P413 0.057(4) 0.065(5) 0.047(4) 0.009(4) 0.011(3) -0.009(4)
O51 0.115(14) 0.122(15) 0.100(14) 0.000(12) 0.007(12) 0.055(13)
O52 0.102(10) 0.092(10) 0.110(10) -0.005(9) 0.030(9) 0.005(9)
O53 0.097(13) 0.152(17) 0.135(16) 0.010(14) 0.039(12) -0.039(13)
S50 0.069(4) 0.082(5) 0.061(4) 0.005(4) 0.029(4) 0.007(4)
O54 0.106(8) 0.125(8) 0.099(8) -0.005(8) 0.037(8) 0.009(7)
O9 0.073(11) 0.135(15) 0.098(13) 0.013(11) 0.064(10) 0.003(10)
O10 0.113(14) 0.138(15) 0.070(12) -0.040(12) 0.022(11) 0.001(12)
O11 0.123(10) 0.111(11) 0.110(11) 0.001(10) 0.018(10) -0.019(10)
S3 0.085(5) 0.102(6) 0.083(6) -0.003(5) 0.027(5) -0.011(5)
O12 0.087(13) 0.225(19) 0.091(14) 0.048(14) 0.030(11) 0.077(13)
O61 0.151(16) 0.139(16) 0.094(14) 0.002(13) 0.064(13) 0.017(14)
O62 0.145(16) 0.110(15) 0.104(15) 0.030(13) 0.022(13) 0.029(13)
O63 0.062(12) 0.200(18) 0.138(16) -0.008(15) 0.045(11) 0.009(12)
S60 0.077(5) 0.123(7) 0.075(5) 0.039(5) 0.033(4) 0.027(5)
O64 0.081(7) 0.057(8) 0.043(7) 0.016(6) 0.025(6) 0.021(7)
Sb1 0.0596(15) 0.097(2) 0.0678(17) -0.0033(14) 0.0004(13) 0.0342(14)
Sb2 0.140(4) 0.093(4) 0.136(5) -0.028(3) 0.110(4) -0.026(3)
Sb3 0.084(4) 0.101(5) 0.095(4) 0.026(4) 0.024(4) 0.009(3)
Sb5 0.057(4) 0.050(4) 0.030(4) 0.004(3) 0.009(3) -0.005(3)

loop_
_atom_type_symbol
_atom_type_description
_atom_type_scat_dispersion_real
_atom_type_scat_dispersion_imag
_atom_type_scat_source
C C 0.0033 0.0016 'International Tables Vol C Tables 4.2.6.8 and 6.1.1.4'
H H 0.0000 0.0000 'International Tables Vol C Tables 4.2.6.8 and 6.1.1.4'
O O 0.0106 0.0060 'International Tables Vol C Tables 4.2.6.8 and 6.1.1.4'
P P 0.1023 0.0942 'International Tables Vol C Tables 4.2.6.8 and 6.1.1.4'
S S 0.1246 0.1234 'International Tables Vol C Tables 4.2.6.8 and 6.1.1.4'
Ag Ag -0.8971 1.1015 'International Tables Vol C Tables 4.2.6.8 and 6.1.1.4'
F F 0.0171 0.0103 'International Tables Vol C Tables 4.2.6.8 and 6.1.1.4'
Sb Sb -0.5866 1.5461 'International Tables Vol C Tables 4.2.6.8 and 6.1.1.4'

loop_
_geom_angle_atom_site_label_1
_geom_angle_atom_site_label_2
_geom_angle_atom_site_label_3
_geom_angle
P111 Ag1 P413 142.0(2)
P111 Ag1 O11 95.7(5)
P413 Ag1 O11 110.1(5)
P312 Ag2 P112 150.8(2)
P411 Ag3 P212 141.9(3)
P411 Ag3 O52 108.0(5)
P212 Ag3 O52 99.9(5)
P213 Ag4 P313 142.5(2)
P213 Ag4 F51 118.6(9)
P313 Ag4 F51 78.7(9)
P211 Ag5 P113 149.7(2)
P311 Ag6 P412 146.9(3)
C105 C102 C101 110.7(18)
C105 C102 C103 109.7(18)
C101 C102 C103 110.6(19)
C105 C102 C104 110.6(19)
C101 C102 C104 109.5(18)
C103 C102 C104 105.8(17)
C102 C103 P111 119.5(15)
C102 C104 P112 120.5(16)
C102 C105 P113 119.8(16)
C106 P111 C103 104.3(10)
C106 P111 C112 100.8(9)
C103 P111 C112 103.1(9)
C106 P111 Ag1 111.6(6)
C103 P111 Ag1 122.3(8)
C112 P111 Ag1 112.4(6)
C124 P112 C104 102.7(9)
C124 P112 C118 100.9(8)
C104 P112 C118 106.5(10)
C124 P112 Ag2 112.2(6)
C104 P112 Ag2 119.9(8)
C118 P112 Ag2 112.5(6)
C130 P113 C136 100.9(11)
C130 P113 C105 107.6(10)
C136 P113 C105 103.0(11)
C130 P113 Ag5 112.7(7)
C136 P113 Ag5 109.5(9)
C105 P113 Ag5 120.9(8)
C107 C106 C111 120.0
C107 C106 P111 119.5(10)
C111 C106 P111 120.4(10)
C108 C107 C106 120.0
C107 C108 C109 120.0
C110 C109 C108 120.0
C109 C110 C111 120.0
C110 C111 C106 120.0
C113 C112 C117 120.0
C113 C112 P111 116.1(11)
C117 C112 P111 123.9(11)
C112 C113 C114 120.0
C115 C114 C113 120.0
C114 C115 C116 120.0
C115 C116 C117 120.0
C116 C117 C112 120.0
C119 C118 C123 120.0
C119 C118 P112 127.1(9)
C123 C118 P112 112.9(9)
C118 C119 C120 120.0
C119 C120 C121 120.0
C122 C121 C120 120.0
C123 C122 C121 120.0
C122 C123 C118 120.0
C125 C124 C129 120.0
C125 C124 P112 122.9(10)
C129 C124 P112 117.0(10)
C124 C125 C126 120.0
C127 C126 C125 120.0
C126 C127 C128 120.0
C127 C128 C129 120.0
C128 C129 C124 120.0
C131 C130 C135 120.0
C131 C130 P113 122.6(13)
C135 C130 P113 117.4(13)
C132 C131 C130 120.0
C131 C132 C133 120.0
C134 C133 C132 120.0
C133 C134 C135 120.0
C134 C135 C130 120.0
C137 C136 C141 120.0
C137 C136 P113 117.6(17)
C141 C136 P113 122.4(17)
C138 C137 C136 120.0
C137 C138 C139 120.0
C140 C139 C138 120.0
C139 C140 C141 120.0
C140 C141 C136 120.0
C205 C202 C201 112(2)
C205 C202 C204 107.8(19)
C201 C202 C204 110.0(19)
C205 C202 C203 110.8(18)
C201 C202 C203 106.9(19)
C204 C202 C203 109.5(19)
C202 C203 P211 120.6(15)
C202 C204 P212 120.4(17)
C202 C205 P213 119.5(15)
C206 P211 C203 99.2(15)
C206 P211 C212 106.7(16)
C203 P211 C212 108.9(11)
C206 P211 C20A 4.3(18)
C203 P211 C20A 102.9(13)
C212 P211 C20A 103.3(14)
C206 P211 Ag5 110.3(16)
C203 P211 Ag5 121.3(8)
C212 P211 Ag5 109.2(8)
C20A P211 Ag5 109.5(12)
C204 P212 C21A 107.1(18)
C204 P212 C224 107.2(19)
C21A P212 C224 103(2)
C204 P212 C218 102.3(18)
C21A P212 C218 8(2)
C224 P212 C218 99(2)
C204 P212 C22A 107.2(14)
C21A P212 C22A 103(2)
C224 P212 C22A 0(5)
C218 P212 C22A 99(2)
C204 P212 Ag3 120.9(8)
C21A P212 Ag3 106.2(15)
C224 P212 Ag3 111(3)
C218 P212 Ag3 114.3(16)
C22A P212 Ag3 110.8(18)
C236 P213 C230 101.7(8)
C236 P213 C205 107.3(10)
C230 P213 C205 103.5(9)
C236 P213 Ag4 112.8(6)
C230 P213 Ag4 106.3(6)
C205 P213 Ag4 122.8(8)
C207 C206 C211 120.0
C207 C206 P211 125(2)
C211 C206 P211 115(2)
C208 C207 C206 120.0
C207 C208 C209 120.0
C208 C209 C210 120.0
C211 C210 C209 120.0
C210 C211 C206 120.0
C20B C20A C20F 120.0
C20B C20A P211 128(2)
C20F C20A P211 112(2)
C20A C20B C20C 120.0
C20D C20C C20B 120.0
C20C C20D C20E 120.0
C20F C20E C20D 120.0
C20E C20F C20A 120.0
C213 C212 C217 120.0
C213 C212 P211 120.4(14)
C217 C212 P211 119.5(14)
C214 C213 C212 120.0
C213 C214 C215 120.0
C216 C215 C214 120.0
C215 C216 C217 120.0
C216 C217 C212 120.0
C219 C218 C223 120.0
C219 C218 P212 119(3)
C223 C218 P212 121(3)
C218 C219 C220 120.0
C219 C220 C221 120.0
C220 C221 C222 120.0
C223 C222 C221 120.0
C222 C223 C218 120.0
C21B C21A C21F 120.0
C21B C21A P212 118(3)
C21F C21A P212 122(3)
C21A C21B C21C 120.0
C21D C21C C21B 120.0
C21C C21D C21E 120.0
C21F C21E C21D 120.0
C21E C21F C21A 120.0
C225 C224 C229 120.0
C225 C224 P212 116(4)
C229 C224 P212 123(4)
C224 C225 C226 120.0
C227 C226 C225 120.0
C226 C227 C228 120.0
C229 C228 C227 120.0
C228 C229 C224 120.0
C22B C22A C22F 120.0
C22B C22A P212 116(3)
C22F C22A P212 124(3)
C22A C22B C22C 120.0
C22D C22C C22B 120.0
C22C C22D C22E 120.0
C22F C22E C22D 120.0
C22E C22F C22A 120.0
C231 C230 C235 120.0
C231 C230 P213 116.8(10)
C235 C230 P213 122.8(10)
C230 C231 C232 120.0
C233 C232 C231 120.0
C232 C233 C234 120.0
C233 C234 C235 120.0
C234 C235 C230 120.0
C237 C236 C241 120.0
C237 C236 P213 119.2(10)
C241 C236 P213 120.8(10)
C238 C237 C236 120.0
C239 C238 C237 120.0
C238 C239 C240 120.0
C241 C240 C239 120.0
C240 C241 C236 120.0
C301 C302 C303 112.2(19)
C301 C302 C304 110.2(18)
C303 C302 C304 108.9(18)
C301 C302 C305 110.5(19)
C303 C302 C305 108.2(17)
C304 C302 C305 106.8(17)
C302 C303 P312 119.3(15)
C302 C304 P313 120.3(14)
C302 C305 P311 121.2(14)
C336 P311 C305 108.3(11)
C336 P311 C330 108.5(12)
C305 P311 C330 101.5(11)
C336 P311 C33A 93(3)
C305 P311 C33A 95(2)
C330 P311 C33A 20(3)
C336 P311 Ag6 110.4(8)
C305 P311 Ag6 122.9(9)
C330 P311 Ag6 103.9(9)
C33A P311 Ag6 122(2)
C312 P312 C303 108.4(9)
C312 P312 C306 101.2(8)
C303 P312 C306 103.0(9)
C312 P312 Ag2 111.6(6)
C303 P312 Ag2 119.7(8)
C306 P312 Ag2 111.1(7)
C318 P313 C324 101.7(9)
C318 P313 C304 104.5(10)
C324 P313 C304 107.1(10)
C318 P313 Ag4 110.5(6)
C324 P313 Ag4 112.8(8)
C304 P313 Ag4 118.6(8)
C307 C306 C311 120.0
C307 C306 P312 116.4(11)
C311 C306 P312 123.6(11)
C308 C307 C306 120.0
C307 C308 C309 120.0
C310 C309 C308 120.0
C311 C310 C309 120.0
C310 C311 C306 120.0
C313 C312 C317 120.0
C313 C312 P312 119.9(9)
C317 C312 P312 120.0(9)
C314 C313 C312 120.0
C313 C314 C315 120.0
C314 C315 C316 120.0
C315 C316 C317 120.0
C316 C317 C312 120.0
C319 C318 C323 120.0
C319 C318 P313 124.0(11)
C323 C318 P313 116.0(11)
C318 C319 C320 120.0
C321 C320 C319 120.0
C320 C321 C322 120.0
C321 C322 C323 120.0
C322 C323 C318 120.0
C325 C324 C329 120.0
C325 C324 P313 117.8(14)
C329 C324 P313 122.2(14)
C324 C325 C326 120.0
C327 C326 C325 120.0
C328 C327 C326 120.0
C329 C328 C327 120.0
C328 C329 C324 120.0
C331 C330 C335 120.0
C331 C330 P311 122.8(16)
C335 C330 P311 117.2(16)
C332 C331 C330 120.0
C333 C332 C331 120.0
C332 C333 C334 120.0
C333 C334 C335 120.0
C334 C335 C330 120.0
C33B C33A C33F 120.0
C33B C33A P311 142(4)
C33F C33A P311 98(4)
C33C C33B C33A 120.0
C33D C33C C33B 120.0
C33C C33D C33E 120.0
C33F C33E C33D 120.0
C33E C33F C33A 120.0
C337 C336 C341 120.0
C337 C336 P311 119.5(13)
C341 C336 P311 120.5(13)
C336 C337 C338 120.0
C337 C338 C339 120.0
C340 C339 C338 120.0
C341 C340 C339 120.0
C340 C341 C336 120.0
C403 C402 C401 112.9(19)
C403 C402 C405 110(2)
C401 C402 C405 109(2)
C403 C402 C404 108.1(19)
C401 C402 C404 111(2)
C405 C402 C404 105.9(17)
C402 C403 P411 118.5(16)
C402 C404 P412 118.8(15)
C402 C405 P413 121.4(16)
C403 P411 C406 107.3(10)
C403 P411 C412 101.5(11)
C406 P411 C412 103.8(10)
C403 P411 Ag3 122.0(8)
C406 P411 Ag3 110.4(7)
C412 P411 Ag3 110.2(8)
C404 P412 C418 105.7(12)
C404 P412 C424 101.4(10)
C418 P412 C424 101.9(11)
C404 P412 Ag6 121.0(9)
C418 P412 Ag6 114.3(11)
C424 P412 Ag6 110.2(7)
C405 P413 C436 102.1(10)
C405 P413 C430 105.5(10)
C436 P413 C430 102.2(9)
C405 P413 Ag1 121.7(7)
C436 P413 Ag1 110.6(6)
C430 P413 Ag1 112.5(7)
C407 C406 C411 120.0
C407 C406 P411 123.6(12)
C411 C406 P411 116.2(12)
C406 C407 C408 120.0
C409 C408 C407 120.0
C408 C409 C410 120.0
C409 C410 C411 120.0
C410 C411 C406 120.0
C413 C412 C417 120.0
C413 C412 P411 117.5(14)
C417 C412 P411 122.4(14)
C412 C413 C414 120.0
C413 C414 C415 120.0
C416 C415 C414 120.0
C417 C416 C415 120.0
C416 C417 C412 120.0
C419 C418 C423 120.0
C419 C418 P412 123(2)
C423 C418 P412 117(2)
C418 C419 C420 120.0
C419 C420 C421 120.0
C422 C421 C420 120.0
C423 C422 C421 120.0
C422 C423 C418 120.0
C425 C424 C429 120.0
C425 C424 P412 115.5(13)
C429 C424 P412 124.5(13)
C426 C425 C424 120.0
C425 C426 C427 120.0
C428 C427 C426 120.0
C429 C428 C427 120.0
C428 C429 C424 120.0
C431 C430 C435 120.0
C431 C430 P413 116.7(12)
C435 C430 P413 123.3(12)
C432 C431 C430 120.0
C431 C432 C433 120.0
C434 C433 C432 120.0
C433 C434 C435 120.0
C434 C435 C430 120.0
C437 C436 C441 120.0
C437 C436 P413 117.4(11)
C441 C436 P413 122.6(11)
C438 C437 C436 120.0
C439 C438 C437 120.0
C438 C439 C440 120.0
C441 C440 C439 120.0
C440 C441 C436 120.0
S50 O52 Ag3 150.4(13)
O54 S50 O53 108.7(14)
O54 S50 O51 104.6(13)
O53 S50 O51 116.8(15)
O54 S50 O52 97.6(12)
O53 S50 O52 111.2(14)
O51 S50 O52 115.7(13)
S50 O54 C500 124.6(19)
O54 C500 C501 110(2)
C502 C501 C506 120.0
C502 C501 C500 117(3)
C506 C501 C500 123(3)
C501 C502 C503 120.0
O515 C503 C504 125(4)
O515 C503 C502 115(4)
C504 C503 C502 120.0
C503 C504 C505 120.0
O507 C505 C506 123(3)
O507 C505 C504 117(3)
C506 C505 C504 120.0
C505 C506 C501 120.0
C505 O507 C508 127(3)
C509 C508 O507 109(2)
C508 C509 C510 123(2)
C508 C509 C514 117(2)
C510 C509 C514 120.0
C509 C510 C511 120.0
C510 C511 C512 120.0
C513 C512 C511 120.0
C512 C513 C514 120.0
C513 C514 C509 120.0
C503 O515 C51A 124(6)
C503 O515 C516 116(2)
C51A O515 C516 76(4)
C517 C516 O515 80.3(16)
C516 C517 C518 119.7(5)
C516 C517 C522 120.3(5)
C518 C517 C522 120.0
C517 C518 C519 120.0
C520 C519 C518 120.0
C519 C520 C521 120.0
C522 C521 C520 120.0
C521 C522 C517 120.0
C51B C51A O515 103(4)
C51A C51B C51C 120(2)
C51A C51B C51G 120(2)
C51C C51B C51G 120.0
C51D C51C C51B 120.00(8)
C51E C51D C51C 120.00(5)
C51D C51E C51F 120.00(6)
C51G C51F C51E 120.0
C51F C51G C51B 120.0
S3 O11 Ag1 130.8(12)
O12 S3 O11 108.9(10)
O12 S3 O9 107.7(10)
O11 S3 O9 113.3(10)
O12 S3 O10 104.8(10)
O11 S3 O10 110.9(10)
O9 S3 O10 110.9(10)
O64 S60 O61 112.9(13)
O64 S60 O63 99.2(13)
O61 S60 O63 114.4(14)
O64 S60 O62 105.9(13)
O61 S60 O62 116.4(14)
O63 S60 O62 106.3(14)
S60 O64 C600 125.5(16)
O64 C600 C601 111(2)
C602 C601 C606 120.0
C602 C601 C600 118(3)
C606 C601 C600 122(3)
C601 C602 C603 120.0
O615 C603 C604 123(3)
O615 C603 C602 117(3)
C604 C603 C602 120.0
C603 C604 C605 120.0
O607 C605 C606 122(3)
O607 C605 C604 118(3)
C606 C605 C604 120.0
C605 C606 C601 120.0
C605 O607 C608 124(3)
C609 C608 O607 104(3)
C608 C609 C610 123(2)
C608 C609 C614 117(2)
C610 C609 C614 120.0
C609 C610 C611 120.0
C610 C611 C612 120.0
C613 C612 C611 120.0
C614 C613 C612 120.0
C613 C614 C609 120.0
C603 O615 C616 129(3)
C617 C616 O615 122(3)
C616 C617 C618 130.0(16)
C616 C617 C622 110.0(15)
C618 C617 C622 120.0
C617 C618 C619 120.0
C618 C619 C620 120.0
C621 C620 C619 120.0
C622 C621 C620 120.0
C621 C622 C617 120.0
F5 Sb1 F3 176.9(10)
F5 Sb1 F4 88.3(10)
F3 Sb1 F4 88.7(11)
F5 Sb1 F6 90.4(9)
F3 Sb1 F6 88.8(9)
F4 Sb1 F6 88.1(10)
F5 Sb1 F2 92.1(9)
F3 Sb1 F2 90.9(9)
F4 Sb1 F2 177.6(11)
F6 Sb1 F2 89.6(9)
F5 Sb1 F1 89.7(9)
F3 Sb1 F1 91.2(9)
F4 Sb1 F1 92.6(10)
F6 Sb1 F1 179.3(9)
F2 Sb1 F1 89.7(9)
F25 Sb2 F24 90.6(14)
F25 Sb2 F23 178.7(18)
F24 Sb2 F23 88.8(14)
F25 Sb2 F21 90.5(15)
F24 Sb2 F21 92.8(14)
F23 Sb2 F21 90.6(15)
F25 Sb2 F26 90.5(15)
F24 Sb2 F26 90.3(14)
F23 Sb2 F26 88.4(15)
F21 Sb2 F26 176.8(16)
F25 Sb2 F22 91.0(14)
F24 Sb2 F22 177.4(15)
F23 Sb2 F22 89.6(14)
F21 Sb2 F22 89.3(14)
F26 Sb2 F22 87.7(14)
F35 Sb3 F34 93.5(15)
F35 Sb3 F33 177.2(18)
F34 Sb3 F33 89.0(16)
F35 Sb3 F31 90.8(15)
F34 Sb3 F31 94.7(15)
F33 Sb3 F31 90.1(16)
F35 Sb3 F36 92.1(15)
F34 Sb3 F36 89.7(15)
F33 Sb3 F36 86.7(16)
F31 Sb3 F36 174.5(17)
F35 Sb3 F32 89.0(15)
F34 Sb3 F32 175.8(17)
F33 Sb3 F32 88.5(15)
F31 Sb3 F32 88.6(15)
F36 Sb3 F32 86.9(15)
F55 Sb5 F54 91.9(15)
F55 Sb5 F53 178.4(17)
F54 Sb5 F53 89.6(14)
F55 Sb5 F51 89.4(15)
F54 Sb5 F51 93.1(15)
F53 Sb5 F51 90.1(15)
F55 Sb5 F56 90.9(16)
F54 Sb5 F56 89.2(16)
F53 Sb5 F56 89.5(16)
F51 Sb5 F56 177.7(18)
F55 Sb5 F52 88.8(15)
F54 Sb5 F52 177.5(16)
F53 Sb5 F52 89.7(14)
F51 Sb5 F52 89.3(15)
F56 Sb5 F52 88.4(16)
Sb5 F51 Ag4 154(2)
O74 S70 O73 106(2)
O74 S70 O71 101.3(19)
O73 S70 O71 121(2)
O74 S70 O72 98(2)
O73 S70 O72 113(2)
O71 S70 O72 113.7(19)
S70 O74 C700 123(3)
O74 C700 C701 108(2)
C702 C701 C706 120.0
C702 C701 C700 120(3)
C706 C701 C700 120(3)
C701 C702 C703 120.0
O715 C703 C704 128(4)
O715 C703 C702 112(4)
C704 C703 C702 120.0
C705 C704 C703 120.0
O707 C705 C704 123(3)
O707 C705 C706 117(3)
C704 C705 C706 120.0
C705 C706 C701 120.0
C705 O707 C708 127(3)
C709 C708 O707 116(3)
C708 C709 C710 122.2(18)
C708 C709 C714 117.8(18)
C710 C709 C714 120.0
C709 C710 C711 120.0
C710 C711 C712 120.0
C713 C712 C711 120.0
C714 C713 C712 120.0
C713 C714 C709 120.0
C703 O715 C716 127(4)
F45 Sb4 F41 92.6(16)
F45 Sb4 F44 91.7(16)
F41 Sb4 F44 98.0(17)
F45 Sb4 F43 176.6(17)
F41 Sb4 F43 90.7(16)
F44 Sb4 F43 88.6(15)
F45 Sb4 F42 89.0(15)
F41 Sb4 F42 90.2(16)
F44 Sb4 F42 171.8(17)
F43 Sb4 F42 90.2(15)
F45 Sb4 F46 89.5(15)
F41 Sb4 F46 174.3(18)
F44 Sb4 F46 87.2(15)
F43 Sb4 F46 87.1(15)
F42 Sb4 F46 84.6(15)
F45A Sb4A F41A 91.3(17)
F45A Sb4A F44A 90.6(17)
F41A Sb4A F44A 94.2(17)
F45A Sb4A F43A 176.6(19)
F41A Sb4A F43A 91.2(17)
F44A Sb4A F43A 86.8(16)
F45A Sb4A F42A 92.9(17)
F41A Sb4A F42A 90.7(17)
F44A Sb4A F42A 173.9(19)
F43A Sb4A F42A 89.4(16)
F45A Sb4A F46A 91.4(16)
F41A Sb4A F46A 176.6(19)
F44A Sb4A F46A 87.9(17)
F43A Sb4A F46A 86.3(16)
F42A Sb4A F46A 87.0(16)
C801 O800 C803 111(4)
O800 C801 C802 112.6(13)
O800 C803 C804 113.1(13)

loop_
_geom_bond_atom_site_label_1
_geom_bond_atom_site_label_2
_geom_bond_distance
Ag1 P111 2.403(7)
Ag1 P413 2.404(7)
Ag1 O11 2.559(19)
Ag2 P312 2.399(7)
Ag2 P112 2.409(7)
Ag3 P411 2.415(7)
Ag3 P212 2.425(7)
Ag3 O52 2.431(18)
Ag4 P213 2.399(7)
Ag4 P313 2.421(7)
Ag4 F51 2.49(3)
Ag5 P211 2.409(7)
Ag5 P113 2.415(7)
Ag6 P311 2.423(8)
Ag6 P412 2.422(7)
C101 C102 1.54(3)
C102 C105 1.51(3)
C102 C103 1.56(3)
C102 C104 1.57(3)
C103 P111 1.83(2)
C104 P112 1.82(2)
C105 P113 1.84(2)
P111 C106 1.830(15)
P111 C112 1.833(15)
P112 C124 1.807(14)
P112 C118 1.873(14)
P113 C130 1.812(16)
P113 C136 1.829(19)
C106 C107 1.3900
C106 C111 1.3900
C107 C108 1.3900
C108 C109 1.3900
C109 C110 1.3900
C110 C111 1.3900
C112 C113 1.3900
C112 C117 1.3900
C113 C114 1.3900
C114 C115 1.3900
C115 C116 1.3900
C116 C117 1.3900
C118 C119 1.3900
C118 C123 1.3900
C119 C120 1.3900
C120 C121 1.3900
C121 C122 1.3900
C122 C123 1.3900
C124 C125 1.3900
C124 C129 1.3900
C125 C126 1.3900
C126 C127 1.3900
C127 C128 1.3900
C128 C129 1.3900
C130 C131 1.3900
C130 C135 1.3900
C131 C132 1.3900
C132 C133 1.3900
C133 C134 1.3900
C134 C135 1.3900
C136 C137 1.3900
C136 C141 1.3900
C137 C138 1.3900
C138 C139 1.3900
C139 C140 1.3900
C140 C141 1.3900
C201 C202 1.52(3)
C202 C205 1.48(3)
C202 C204 1.57(3)
C202 C203 1.56(3)
C203 P211 1.82(2)
C204 P212 1.80(2)
C205 P213 1.85(2)
P211 C206 1.79(3)
P211 C212 1.821(18)
P211 C20A 1.85(2)
P212 C21A 1.820(15)
P212 C224 1.821(15)
P212 C218 1.825(15)
P212 C22A 1.827(14)
P213 C236 1.829(14)
P213 C230 1.847(14)
C206 C207 1.3900
C206 C211 1.3900
C207 C208 1.3900
C208 C209 1.3900
C209 C210 1.3900
C210 C211 1.3900
C20A C20B 1.3900
C20A C20F 1.3900
C20B C20C 1.3900
C20C C20D 1.3900
C20D C20E 1.3900
C20E C20F 1.3900
C212 C213 1.3900
C212 C217 1.3900
C213 C214 1.3900
C214 C215 1.3900
C215 C216 1.3900
C216 C217 1.3900
C218 C219 1.3900
C218 C223 1.3900
C219 C220 1.3900
C220 C221 1.3900
C221 C222 1.3900
C222 C223 1.3900
C21A C21B 1.3900
C21A C21F 1.3900
C21B C21C 1.3900
C21C C21D 1.3900
C21D C21E 1.3900
C21E C21F 1.3900
C224 C225 1.3900
C224 C229 1.3900
C225 C226 1.3900
C226 C227 1.3900
C227 C228 1.3900
C228 C229 1.3900
C22A C22B 1.3900
C22A C22F 1.3900
C22B C22C 1.3900
C22C C22D 1.3900
C22D C22E 1.3900
C22E C22F 1.3900
C230 C231 1.3900
C230 C235 1.3900
C231 C232 1.3900
C232 C233 1.3900
C233 C234 1.3900
C234 C235 1.3900
C236 C237 1.3900
C236 C241 1.3900
C237 C238 1.3900
C238 C239 1.3900
C239 C240 1.3900
C240 C241 1.3900
C301 C302 1.47(3)
C302 C303 1.54(3)
C302 C304 1.53(3)
C302 C305 1.56(3)
C303 P312 1.83(2)
C304 P313 1.84(2)
C305 P311 1.82(2)
P311 C336 1.793(18)
P311 C330 1.86(2)
P311 C33A 2.04(5)
P312 C312 1.825(13)
P312 C306 1.830(16)
P313 C318 1.816(17)
P313 C324 1.822(18)
C306 C307 1.3900
C306 C311 1.3900
C307 C308 1.3900
C308 C309 1.3900
C309 C310 1.3900
C310 C311 1.3900
C312 C313 1.3900
C312 C317 1.3900
C313 C314 1.3900
C314 C315 1.3900
C315 C316 1.3900
C316 C317 1.3900
C318 C319 1.3900
C318 C323 1.3900
C319 C320 1.3900
C320 C321 1.3900
C321 C322 1.3900
C322 C323 1.3900
C324 C325 1.3900
C324 C329 1.3900
C325 C326 1.3900
C326 C327 1.3900
C327 C328 1.3900
C328 C329 1.3900
C330 C331 1.3900
C330 C335 1.3900
C331 C332 1.3900
C332 C333 1.3900
C333 C334 1.3900
C334 C335 1.3900
C33A C33B 1.3900
C33A C33F 1.3900
C33B C33C 1.3900
C33C C33D 1.3900
C33D C33E 1.3900
C33E C33F 1.3900
C336 C337 1.3900
C336 C341 1.3900
C337 C338 1.3900
C338 C339 1.3900
C339 C340 1.3900
C340 C341 1.3900
C401 C402 1.55(3)
C402 C403 1.53(3)
C402 C405 1.58(3)
C402 C404 1.59(3)
C403 P411 1.83(2)
C404 P412 1.79(2)
C405 P413 1.79(2)
P411 C406 1.844(17)
P411 C412 1.847(18)
P412 C418 1.84(2)
P412 C424 1.866(17)
P413 C436 1.821(16)
P413 C430 1.811(16)
C406 C407 1.3900
C406 C411 1.3900
C407 C408 1.3900
C408 C409 1.3900
C409 C410 1.3900
C410 C411 1.3900
C412 C413 1.3900
C412 C417 1.3900
C413 C414 1.3900
C414 C415 1.3900
C415 C416 1.3900
C416 C417 1.3900
C418 C419 1.3900
C418 C423 1.3900
C419 C420 1.3900
C420 C421 1.3900
C421 C422 1.3900
C422 C423 1.3900
C424 C425 1.3900
C424 C429 1.3900
C425 C426 1.3900
C426 C427 1.3900
C427 C428 1.3900
C428 C429 1.3900
C430 C431 1.3900
C430 C435 1.3900
C431 C432 1.3900
C432 C433 1.3900
C433 C434 1.3900
C434 C435 1.3900
C436 C437 1.3900
C436 C441 1.3900
C437 C438 1.3900
C438 C439 1.3900
C439 C440 1.3900
C440 C441 1.3900
O51 S50 1.409(17)
O52 S50 1.438(17)
O53 S50 1.389(17)
S50 O54 1.374(17)
O54 C500 1.43(3)
C500 C501 1.58(3)
C501 C502 1.3900
C501 C506 1.3900
C502 C503 1.3900
C503 O515 1.21(4)
C503 C504 1.3900
C504 C505 1.3900
C505 O507 1.42(3)
C505 C506 1.3900
O507 C508 1.63(3)
C508 C509 1.27(3)
C509 C510 1.3900
C509 C514 1.3900
C510 C511 1.3900
C511 C512 1.3900
C512 C513 1.3900
C513 C514 1.3900
O515 C51A 1.64(4)
O515 C516 1.73(3)
C516 C517 1.25(3)
C517 C518 1.3900
C517 C522 1.3900
C518 C519 1.3900
C519 C520 1.3900
C520 C521 1.3900
C521 C522 1.3900
C51A C51B 1.32(4)
C51B C51C 1.3900
C51B C51G 1.3900
C51C C51D 1.3900
C51D C51E 1.3900
C51E C51F 1.3900
C51F C51G 1.3900
O9 S3 1.461(16)
O10 S3 1.511(18)
O11 S3 1.459(19)
S3 O12 1.38(2)
O61 S60 1.408(17)
O62 S60 1.447(17)
O63 S60 1.433(17)
S60 O64 1.260(15)
O64 C600 1.48(3)
C600 C601 1.59(3)
C601 C602 1.3900
C601 C606 1.3900
C602 C603 1.3900
C603 O615 1.25(4)
C603 C604 1.3900
C604 C605 1.3900
C605 O607 1.41(3)
C605 C606 1.3900
O607 C608 1.64(3)
C608 C609 1.26(3)
C609 C610 1.3900
C609 C614 1.3900
C610 C611 1.3900
C611 C612 1.3900
C612 C613 1.3900
C613 C614 1.3900
O615 C616 1.59(3)
C616 C617 1.24(3)
C617 C618 1.3900
C617 C622 1.3900
C618 C619 1.3900
C619 C620 1.3900
C620 C621 1.3900
C621 C622 1.3900
Sb1 F5 1.836(19)
Sb1 F3 1.84(2)
Sb1 F4 1.85(2)
Sb1 F6 1.857(17)
Sb1 F2 1.864(19)
Sb1 F1 1.860(18)
Sb2 F25 1.83(2)
Sb2 F24 1.83(2)
Sb2 F23 1.83(2)
Sb2 F21 1.84(2)
Sb2 F26 1.86(2)
Sb2 F22 1.89(2)
Sb3 F35 1.82(2)
Sb3 F34 1.81(2)
Sb3 F33 1.84(2)
Sb3 F31 1.83(2)
Sb3 F36 1.87(2)
Sb3 F32 1.90(2)
Sb5 F55 1.83(2)
Sb5 F54 1.83(2)
Sb5 F53 1.83(2)
Sb5 F51 1.84(2)
Sb5 F56 1.86(2)
Sb5 F52 1.90(2)
O71 S70 1.42(2)
O72 S70 1.45(2)
O73 S70 1.38(2)
S70 O74 1.34(2)
O74 C700 1.47(3)
C700 C701 1.58(3)
C701 C702 1.3900
C701 C706 1.3900
C702 C703 1.3900
C703 O715 1.25(4)
C703 C704 1.3900
C704 C705 1.3900
C705 O707 1.42(3)
C705 C706 1.3900
O707 C708 1.58(3)
C708 C709 1.27(3)
C709 C710 1.3900
C709 C714 1.3900
C710 C711 1.3900
C711 C712 1.3900
C712 C713 1.3900
C713 C714 1.3900
O715 C716 1.63(3)
Sb4 F45 1.82(2)
Sb4 F41 1.81(2)
Sb4 F44 1.82(3)
Sb4 F43 1.84(2)
Sb4 F42 1.90(2)
Sb4 F46 1.89(2)
Sb4A F45A 1.81(2)
Sb4A F41A 1.82(2)
Sb4A F44A 1.84(3)
Sb4A F43A 1.85(3)
Sb4A F42A 1.88(2)
Sb4A F46A 1.89(2)
O800 C801 1.454(12)
O800 C803 1.453(12)
C801 C802 1.550(12)
C803 C804 1.545(12)
